data_7716628
loop_
_publ_author_name
'Smirnova, Kristina A.'
'Golomolzina, Irina V.'
'Romanenko, Galina V.'
'Fokin, Sergey V.'
'Tolstikov, Svyatoslav E.'
'Letyagin, Gleb A.'
'Chernavin, Platon A.'
'Bogomyakov, Artem S.'

_publ_section_title
;
 Solvent-controlled solid-state phase transitions of a heterospin Cu(II)
 complex with imidazolyl-substituted nitronyl nitroxide.
;
_journal_issue 31
_journal_name_full 'Dalton transactions (Cambridge, England : 2003)'
_journal_page_first 13119
_journal_page_last 13128
_journal_paper_doi 10.1039/d4dt01861c
_journal_volume 53
_journal_year 2024
_chemical_formula_sum 'C24.5 H26 Cu F12 N4 O6.5'
_chemical_formula_weight 772.03
_space_group_crystal_system monoclinic
_space_group_IT_number 9
_space_group_name_Hall 'C -2yc'
_space_group_name_H-M_alt 'C 1 c 1'
_atom_sites_solution_hydrogens geom
_audit_creation_method SHELXL-2019/3
_audit_update_record
;
2024-04-23 deposited with the CCDC.	2024-07-11 downloaded from the CCDC.
;
_cell_angle_alpha 90
_cell_angle_beta 100.590(3)
_cell_angle_gamma 90
_cell_formula_units_Z 24
_cell_length_a 12.6230(6)
_cell_length_b 45.631(2)
_cell_length_c 33.8261(16)
_cell_measurement_reflns_used 9948
_cell_measurement_temperature 100(2)
_cell_measurement_theta_max 25.11
_cell_measurement_theta_min 2.27
_cell_volume 19152.0(15)
_computing_cell_refinement 'Bruker SAINT'
_computing_data_collection 'Bruker APEX2'
_computing_data_reduction 'Bruker SAINT'
_computing_molecular_graphics 'Bruker SHELXTL'
_computing_publication_material 'Bruker SHELXTL'
_computing_structure_refinement 'SHELXL-2019/2 (Sheldrick, 2019)'
_computing_structure_solution 'SHELXS-97 (Sheldrick 2008)'
_diffrn_ambient_temperature 100(2)
_diffrn_measured_fraction_theta_full 0.935
_diffrn_measured_fraction_theta_max 0.856
_diffrn_measurement_device_type 'Bruker APEX-II CCD'
_diffrn_measurement_method '\f and \w scans'
_diffrn_radiation_type MoK\a
_diffrn_radiation_wavelength 0.71073
_diffrn_reflns_av_R_equivalents 0.0896
_diffrn_reflns_av_unetI/netI 0.1712
_diffrn_reflns_Laue_measured_fraction_full 0.935
_diffrn_reflns_Laue_measured_fraction_max 0.856
_diffrn_reflns_limit_h_max 16
_diffrn_reflns_limit_h_min -17
_diffrn_reflns_limit_k_max 61
_diffrn_reflns_limit_k_min -43
_diffrn_reflns_limit_l_max 39
_diffrn_reflns_limit_l_min -41
_diffrn_reflns_number 85767
_diffrn_reflns_point_group_measured_fraction_full 0.890
_diffrn_reflns_point_group_measured_fraction_max 0.793
_diffrn_reflns_theta_full 25.242
_diffrn_reflns_theta_max 28.720
_diffrn_reflns_theta_min 1.702
_exptl_absorpt_coefficient_mu 0.800
_exptl_absorpt_correction_T_max 0.3364
_exptl_absorpt_correction_T_min 0.2066
_exptl_absorpt_correction_type multi-scan
_exptl_crystal_colour green
_exptl_crystal_density_diffrn 1.607
_exptl_crystal_description block
_exptl_crystal_F_000 9360
_exptl_crystal_size_max 0.24
_exptl_crystal_size_mid 0.16
_exptl_crystal_size_min 0.08
_refine_diff_density_max 0.745
_refine_diff_density_min -1.137
_refine_diff_density_rms 0.089
_refine_ls_abs_structure_details
; 
 Twinning involves inversion, so Flack parameter cannot be determined 
;
_refine_ls_extinction_method none
_refine_ls_goodness_of_fit_ref 0.883
_refine_ls_hydrogen_treatment constr
_refine_ls_matrix_type fullcycle
_refine_ls_number_parameters 2602
_refine_ls_number_reflns 39302
_refine_ls_number_restraints 102
_refine_ls_restrained_S_all 0.884
_refine_ls_R_factor_all 0.1210
_refine_ls_R_factor_gt 0.0582
_refine_ls_shift/su_max 0.001
_refine_ls_shift/su_mean 0.000
_refine_ls_structure_factor_coef Fsqd
_refine_ls_weighting_details 'w=1/[\s^2^(Fo^2^)+(0.0429P)^2^] where P=(Fo^2^+2Fc^2^)/3'
_refine_ls_weighting_scheme calc
_refine_ls_wR_factor_gt 0.1044
_refine_ls_wR_factor_ref 0.1208
_reflns_Friedel_coverage 0.852
_reflns_Friedel_fraction_full 0.845
_reflns_Friedel_fraction_max 0.730
_reflns_number_gt 21807
_reflns_number_total 39302
_reflns_threshold_expression 'I > 2\s(I)'
_cod_data_source_file d4dt01861c2.cif
_cod_data_source_block mmms
_cod_depositor_comments 'Adding full bibliography for 7716620--7716632.cif.'
_cod_original_cell_volume 19152.0(16)
_cod_original_sg_symbol_H-M 'C c'
_cod_original_formula_sum 'C24.50 H26 Cu F12 N4 O6.50'
_cod_database_code 7716628
_shelx_shelxl_version_number 2019/3
_shelx_space_group_comment
; 
The symmetry employed for this shelxl refinement is uniquely defined 
by the following loop, which should always be used as a source of 
symmetry information in preference to the above space-group names. 
They are only intended as comments. 
;

loop_
_space_group_symop_operation_xyz
'x, y, z'
'x, -y, z+1/2'
'x+1/2, y+1/2, z'
'x+1/2, -y+1/2, z+1/2'

loop_
_atom_site_label
_atom_site_type_symbol
_atom_site_fract_x
_atom_site_fract_y
_atom_site_fract_z
_atom_site_U_iso_or_equiv
_atom_site_adp_type
_atom_site_occupancy
_atom_site_site_symmetry_order
_atom_site_calc_flag
_atom_site_refinement_flags_posn
_atom_site_refinement_flags_adp
_atom_site_refinement_flags_occupancy
_atom_site_disorder_assembly
_atom_site_disorder_group
Cu1 Cu 0.671795 0.53228(3) 0.395975 0.0220(3) Uani 1 1 d . . . . .
Cu2 Cu 0.34344(12) 0.47038(3) 0.23014(5) 0.0239(4) Uani 1 1 d . . . . .
Cu3 Cu -0.00847(10) 0.46528(3) 0.56963(4) 0.0221(4) Uani 1 1 d . . . . .
O1B O 1.0900(5) 0.46023(15) 0.5137(2) 0.0248(19) Uani 1 1 d . . . . .
N2B N 1.0565(6) 0.44409(19) 0.4820(3) 0.019(2) Uani 1 1 d . U . . .
C3B C 1.1057(8) 0.4149(2) 0.4754(3) 0.020(3) Uani 1 1 d . . . . .
C4B C 1.2031(8) 0.4224(2) 0.4548(3) 0.033(3) Uani 1 1 d . . . . .
H4BA H 1.239599 0.404280 0.449465 0.049 Uiso 1 1 calc R U . . .
H4BB H 1.177106 0.432627 0.429353 0.049 Uiso 1 1 calc R U . . .
H4BC H 1.253718 0.435053 0.472526 0.049 Uiso 1 1 calc R U . . .
C5B C 1.1456(9) 0.3997(2) 0.5148(3) 0.030(3) Uani 1 1 d . . . . .
H5BA H 1.177258 0.380793 0.509793 0.045 Uiso 1 1 calc R U . . .
H5BB H 1.200236 0.411908 0.531505 0.045 Uiso 1 1 calc R U . . .
H5BC H 1.085144 0.396563 0.528853 0.045 Uiso 1 1 calc R U . . .
C6B C 1.0131(8) 0.4003(2) 0.4465(4) 0.028(3) Uani 1 1 d . . . . .
C7B C 0.9298(7) 0.3855(2) 0.4696(3) 0.029(3) Uani 1 1 d . . . . .
H7BA H 0.961028 0.367533 0.482746 0.044 Uiso 1 1 calc R U . . .
H7BB H 0.912605 0.399083 0.489982 0.044 Uiso 1 1 calc R U . . .
H7BC H 0.863842 0.380693 0.450542 0.044 Uiso 1 1 calc R U . . .
C8B C 1.0465(9) 0.3805(2) 0.4142(4) 0.038(3) Uani 1 1 d . . . . .
H8BA H 1.081056 0.362759 0.426853 0.057 Uiso 1 1 calc R U . . .
H8BB H 0.982539 0.375088 0.394489 0.057 Uiso 1 1 calc R U . . .
H8BC H 1.097277 0.391056 0.400656 0.057 Uiso 1 1 calc R U . . .
N9B N 0.9602(7) 0.42750(18) 0.4273(3) 0.024(2) Uani 1 1 d . . . . .
O10B O 0.8935(6) 0.42689(15) 0.3939(3) 0.031(2) Uani 1 1 d . . . . .
C11B C 0.9803(8) 0.4517(2) 0.4510(3) 0.021(3) Uani 1 1 d . . . . .
C12B C 0.9225(7) 0.4786(2) 0.4432(3) 0.019(3) Uani 1 1 d . . . . .
C13B C 0.8176(8) 0.4835(2) 0.4269(3) 0.018(3) Uani 1 1 d . U . . .
H13A H 0.765509 0.468777 0.418155 0.021 Uiso 1 1 calc R U . . .
N14B N 0.7981(7) 0.51319(18) 0.4252(3) 0.021(2) Uani 1 1 d . . . . .
C15B C 0.8922(9) 0.5257(2) 0.4397(3) 0.024(3) Uani 1 1 d . . . . .
H15A H 0.902496 0.546287 0.441648 0.029 Uiso 1 1 calc R U . . .
N16B N 0.9698(6) 0.50645(18) 0.4513(3) 0.025(2) Uani 1 1 d . . . . .
C17B C 1.0843(9) 0.5136(3) 0.4585(4) 0.037(3) Uani 1 1 d . U . . .
H17A H 1.121631 0.501730 0.481360 0.044 Uiso 1 1 calc R U . . .
H17B H 1.093365 0.534507 0.466327 0.044 Uiso 1 1 calc R U . . .
C18B C 1.1370(8) 0.5083(2) 0.4228(4) 0.041(4) Uani 1 1 d . . . . .
H18A H 1.130733 0.487300 0.415577 0.049 Uiso 1 1 calc R U . . .
H18B H 1.214654 0.513098 0.430152 0.049 Uiso 1 1 calc R U . . .
C19B C 1.0873(10) 0.5265(3) 0.3861(4) 0.053(4) Uani 1 1 d . . . . .
H19A H 1.124570 0.522251 0.363793 0.079 Uiso 1 1 calc R U . . .
H19B H 1.010782 0.521610 0.378246 0.079 Uiso 1 1 calc R U . . .
H19C H 1.094736 0.547418 0.392827 0.079 Uiso 1 1 calc R U . . .
O1D O 0.7672(6) 0.53687(15) 0.3543(2) 0.0217(18) Uani 1 1 d . . . . .
N2D N 0.7389(6) 0.55265(18) 0.3215(3) 0.020(2) Uani 1 1 d . . . . .
C3D C 0.7984(8) 0.5808(2) 0.3150(4) 0.021(3) Uani 1 1 d . . . . .
C4D C 0.8991(8) 0.5715(3) 0.2987(4) 0.035(3) Uani 1 1 d . . . . .
H4DA H 0.940339 0.588924 0.293951 0.052 Uiso 1 1 calc R U . . .
H4DB H 0.943940 0.558778 0.318339 0.052 Uiso 1 1 calc R U . . .
H4DC H 0.877313 0.560804 0.273353 0.052 Uiso 1 1 calc R U . . .
C5D C 0.8281(8) 0.5977(2) 0.3547(4) 0.036(3) Uani 1 1 d . . . . .
H5DA H 0.866318 0.615756 0.350237 0.054 Uiso 1 1 calc R U . . .
H5DB H 0.762311 0.602659 0.364798 0.054 Uiso 1 1 calc R U . . .
H5DC H 0.874691 0.585519 0.374583 0.054 Uiso 1 1 calc R U . . .
C6D C 0.7120(8) 0.5960(2) 0.2839(4) 0.024(3) Uani 1 1 d . . . . .
C7D C 0.6284(9) 0.6139(2) 0.3023(4) 0.038(3) Uani 1 1 d . . . . .
H7DA H 0.603798 0.602213 0.323208 0.056 Uiso 1 1 calc R U . . .
H7DB H 0.661877 0.631998 0.314154 0.056 Uiso 1 1 calc R U . . .
H7DC H 0.566718 0.618713 0.281195 0.056 Uiso 1 1 calc R U . . .
C8D C 0.7512(10) 0.6130(3) 0.2521(4) 0.042(4) Uani 1 1 d . . . . .
H8DA H 0.791001 0.630216 0.264047 0.063 Uiso 1 1 calc R U . . .
H8DB H 0.798825 0.600642 0.239317 0.063 Uiso 1 1 calc R U . . .
H8DC H 0.689615 0.619300 0.231829 0.063 Uiso 1 1 calc R U . . .
N9D N 0.6508(7) 0.56952(18) 0.2647(3) 0.024(2) Uani 1 1 d . . . . .
O10D O 0.5853(6) 0.57042(15) 0.2316(2) 0.029(2) Uani 1 1 d . . . . .
C11D C 0.6657(8) 0.5459(2) 0.2895(3) 0.016(3) Uani 1 1 d . . . . .
C12D C 0.6049(9) 0.5191(2) 0.2811(3) 0.025(3) Uani 1 1 d . . . . .
C13D C 0.5030(8) 0.5164(2) 0.2630(3) 0.017(3) Uani 1 1 d . . . . .
H13B H 0.456157 0.532125 0.253416 0.021 Uiso 1 1 calc R U . . .
N14D N 0.4757(7) 0.48742(19) 0.2603(3) 0.021(2) Uani 1 1 d . . . . .
C15D C 0.5649(9) 0.4731(2) 0.2777(4) 0.030(3) Uani 1 1 d . . . . .
H15B H 0.569972 0.452422 0.279920 0.036 Uiso 1 1 calc R U . . .
N16D N 0.6432(7) 0.49086(18) 0.2910(3) 0.023(2) Uani 1 1 d . . . . .
C17D C 0.7535(8) 0.4807(2) 0.3049(4) 0.034(3) Uani 1 1 d . . . . .
H17Y H 0.752524 0.459362 0.309878 0.041 Uiso 1 1 calc R U . . .
H17C H 0.783174 0.490457 0.330718 0.041 Uiso 1 1 calc R U . . .
C18D C 0.8277(9) 0.4871(3) 0.2745(5) 0.059(5) Uani 1 1 d . . . . .
H18C H 0.902674 0.481725 0.286620 0.071 Uiso 1 1 calc R U . . .
H18D H 0.826074 0.508295 0.268424 0.071 Uiso 1 1 calc R U . . .
C19D C 0.7924(11) 0.4696(3) 0.2349(4) 0.068(5) Uani 1 1 d . . . . .
H19D H 0.841085 0.474063 0.216214 0.102 Uiso 1 1 calc R U . . .
H19E H 0.795150 0.448522 0.240763 0.102 Uiso 1 1 calc R U . . .
H19F H 0.718609 0.475071 0.222581 0.102 Uiso 1 1 calc R U . . .
O1 O 0.2829(5) 0.50974(14) 0.2200(2) 0.0258(19) Uani 1 1 d . . . . .
C1 C 0.1488(9) 0.5464(3) 0.2112(4) 0.034(3) Uani 1 1 d . . . . .
F3 F 0.2301(12) 0.5643(3) 0.1986(6) 0.056(3) Uani 0.572(14) 1 d . U P A 1
F2 F 0.1514(12) 0.5533(3) 0.2485(4) 0.031(3) Uani 0.572(14) 1 d . U P A 1
F1 F 0.0532(13) 0.5528(3) 0.1909(6) 0.053(4) Uani 0.572(14) 1 d . U P A 1
F1A F 0.2217(16) 0.5631(4) 0.2228(8) 0.053(4) Uani 0.428(14) 1 d . U P A 2
F2A F 0.0879(16) 0.5565(4) 0.1791(6) 0.031(3) Uani 0.428(14) 1 d . U P A 2
F3A F 0.086(2) 0.5471(4) 0.2406(6) 0.056(3) Uani 0.428(14) 1 d . U P A 2
C2 C 0.1855(9) 0.5148(2) 0.2073(3) 0.023(3) Uani 1 1 d . . . . .
C3 C 0.1078(9) 0.4939(2) 0.1900(4) 0.029(3) Uani 1 1 d . . . . .
H3A H 0.034685 0.499740 0.182466 0.034 Uiso 1 1 calc R U . . .
C4 C 0.1344(10) 0.4659(3) 0.1839(3) 0.025(3) Uani 1 1 d . . . . .
C5 C 0.0478(9) 0.4446(3) 0.1638(4) 0.030(3) Uani 1 1 d . . . . .
F4 F 0.0289(5) 0.42345(15) 0.1896(2) 0.052(2) Uani 1 1 d . . . . .
F5 F 0.0722(5) 0.43120(14) 0.1320(2) 0.0423(19) Uani 1 1 d . . . . .
F6 F -0.0477(5) 0.45719(14) 0.1517(2) 0.050(2) Uani 1 1 d . . . . .
O2 O 0.2244(5) 0.45279(14) 0.1938(2) 0.025(2) Uani 1 1 d . . . . .
O3 O -0.1089(6) 0.47180(16) 0.6208(2) 0.031(2) Uani 1 1 d . . . . .
C6 C -0.2354(10) 0.4563(3) 0.6586(4) 0.035(3) Uani 1 1 d . . . . .
F7 F -0.3140(5) 0.43549(15) 0.6562(2) 0.053(2) Uani 1 1 d . . . . .
F8 F -0.1927(6) 0.45716(18) 0.6980(2) 0.062(2) Uani 1 1 d . . . . .
F9 F -0.2866(5) 0.48151(15) 0.6505(2) 0.0461(19) Uani 1 1 d . . . . .
C7 C -0.1541(9) 0.4500(3) 0.6329(4) 0.028(3) Uani 1 1 d . . . . .
C8 C -0.1306(8) 0.4201(2) 0.6270(3) 0.021(3) Uani 1 1 d . . . . .
H8A H -0.174005 0.405731 0.636551 0.025 Uiso 1 1 calc R U . . .
C9 C -0.0481(8) 0.4106(2) 0.6082(3) 0.020(3) Uani 1 1 d . . . . .
C10 C -0.0216(9) 0.3779(2) 0.6086(4) 0.028(3) Uani 1 1 d . . . . .
F10 F -0.0957(5) 0.36153(12) 0.6242(2) 0.0416(19) Uani 1 1 d . . . . .
F11 F -0.0210(5) 0.36776(13) 0.5716(2) 0.0411(19) Uani 1 1 d . . . . .
F12 F 0.0714(5) 0.37252(14) 0.6301(2) 0.055(2) Uani 1 1 d . . . . .
O4 O 0.0179(5) 0.42503(14) 0.5903(2) 0.0249(19) Uani 1 1 d . . . . .
O19 O -0.1379(5) 0.45009(14) 0.5355(2) 0.0244(19) Uani 1 1 d . . . . .
C46 C -0.3141(8) 0.4472(2) 0.5027(4) 0.031(3) Uani 1 1 d . . . . .
F55 F -0.2898(5) 0.42948(13) 0.4743(2) 0.0349(17) Uani 1 1 d . . . . .
F56 F -0.3488(5) 0.43070(14) 0.5303(2) 0.0402(19) Uani 1 1 d . . . . .
F57 F -0.3990(5) 0.46340(13) 0.4857(2) 0.0365(18) Uani 1 1 d . . . . .
C47 C -0.2183(8) 0.4661(2) 0.5214(3) 0.019(3) Uani 1 1 d . U . . .
C48 C -0.2301(9) 0.4961(2) 0.5217(3) 0.025(3) Uani 1 1 d . . . . .
H48A H -0.297420 0.504745 0.510660 0.030 Uiso 1 1 calc R U . . .
C49 C -0.1403(8) 0.5142(2) 0.5387(4) 0.024(3) Uani 1 1 d . . . . .
C50 C -0.1565(10) 0.5469(3) 0.5385(4) 0.031(3) Uani 1 1 d . . . . .
F58 F -0.1682(6) 0.55634(14) 0.5745(2) 0.058(2) Uani 1 1 d . . . . .
F59 F -0.0743(6) 0.56098(14) 0.5278(3) 0.068(3) Uani 1 1 d . . . . .
F60 F -0.2434(6) 0.55562(13) 0.5138(2) 0.051(2) Uani 1 1 d . . . . .
O20 O -0.0488(5) 0.50587(14) 0.5535(2) 0.0219(18) Uani 1 1 d . . . . .
O1A O 0.2702(6) 0.55646(15) 0.5547(2) 0.030(2) Uani 1 1 d . . . . .
N2A N 0.3393(7) 0.55464(18) 0.5868(3) 0.023(2) Uani 1 1 d . . . . .
C3A C 0.4077(9) 0.5804(2) 0.6036(4) 0.027(3) Uani 1 1 d . . . . .
C4A C 0.3342(9) 0.6002(2) 0.6234(4) 0.046(4) Uani 1 1 d . . . . .
H4AA H 0.374795 0.617436 0.634977 0.069 Uiso 1 1 calc R U . . .
H4AB H 0.272601 0.606479 0.603178 0.069 Uiso 1 1 calc R U . . .
H4AC H 0.308364 0.589312 0.644745 0.069 Uiso 1 1 calc R U . . .
C5A C 0.4475(10) 0.5968(3) 0.5698(4) 0.047(4) Uani 1 1 d . . . . .
H5AA H 0.491856 0.613488 0.581016 0.071 Uiso 1 1 calc R U . . .
H5AB H 0.490620 0.583536 0.556324 0.071 Uiso 1 1 calc R U . . .
H5AC H 0.385543 0.603854 0.550303 0.071 Uiso 1 1 calc R U . . .
C6A C 0.4922(8) 0.5649(2) 0.6340(4) 0.029(3) Uani 1 1 d . . . . .
C7A C 0.5866(8) 0.5517(2) 0.6159(4) 0.039(4) Uani 1 1 d . . . . .
H7AA H 0.637920 0.542074 0.637164 0.059 Uiso 1 1 calc R U . . .
H7AB H 0.558054 0.537340 0.595091 0.059 Uiso 1 1 calc R U . . .
H7AC H 0.623307 0.567420 0.603905 0.059 Uiso 1 1 calc R U . . .
C8A C 0.5363(8) 0.5821(2) 0.6722(3) 0.029(3) Uani 1 1 d . . . . .
H8AA H 0.590048 0.570242 0.689761 0.043 Uiso 1 1 calc R U . . .
H8AB H 0.569903 0.600249 0.665030 0.043 Uiso 1 1 calc R U . . .
H8AC H 0.477181 0.586927 0.686213 0.043 Uiso 1 1 calc R U . . .
O10A O 0.4548(6) 0.52425(15) 0.6785(3) 0.032(2) Uani 1 1 d . . . . .
N10A N 0.4272(6) 0.53863(18) 0.6441(3) 0.023(2) Uani 1 1 d . . . . .
C11A C 0.3507(8) 0.5324(2) 0.6133(3) 0.020(3) Uani 1 1 d . U . . .
C12A C 0.2758(8) 0.5069(2) 0.6098(4) 0.027(3) Uani 1 1 d . . . . .
C13A C 0.1731(8) 0.5073(2) 0.5947(3) 0.017(3) Uani 1 1 d . . . . .
H13E H 0.132507 0.524158 0.584789 0.021 Uiso 1 1 calc R U . . .
N14A N 0.1332(7) 0.47929(18) 0.5956(3) 0.023(2) Uani 1 1 d . . . . .
C15A C 0.2174(8) 0.4626(2) 0.6097(3) 0.023(3) Uani 1 1 d . . . . .
H15C H 0.214762 0.441843 0.612196 0.027 Uiso 1 1 calc R U . . .
N16A N 0.3072(7) 0.47878(18) 0.6199(3) 0.024(2) Uani 1 1 d . U . . .
C17A C 0.4161(8) 0.4662(2) 0.6280(4) 0.029(3) Uani 1 1 d . . . . .
H17D H 0.412276 0.445595 0.636947 0.035 Uiso 1 1 calc R U . . .
H17E H 0.461475 0.477256 0.649954 0.035 Uiso 1 1 calc R U . . .
C18A C 0.4676(9) 0.4671(2) 0.5908(4) 0.036(3) Uani 1 1 d . . . . .
H18F H 0.479742 0.487789 0.584229 0.044 Uiso 1 1 calc R U . . .
H18G H 0.538958 0.457409 0.597139 0.044 Uiso 1 1 calc R U . . .
C19A C 0.4029(9) 0.4526(3) 0.5542(4) 0.043(4) Uani 1 1 d . . . . .
H19G H 0.441691 0.454146 0.531679 0.065 Uiso 1 1 calc R U . . .
H19H H 0.392078 0.431861 0.559952 0.065 Uiso 1 1 calc R U . . .
H19I H 0.332747 0.462300 0.547017 0.065 Uiso 1 1 calc R U . . .
O5 O 0.5883(6) 0.52481(16) 0.4404(2) 0.0260(19) Uani 1 1 d . . . . .
C11 C 0.4497(10) 0.5301(3) 0.4782(4) 0.032(3) Uani 1 1 d . . . . .
F13 F 0.3631(5) 0.54754(15) 0.4781(2) 0.048(2) Uani 1 1 d . . . . .
F14 F 0.4898(6) 0.52531(15) 0.5165(2) 0.051(2) Uani 1 1 d . . . . .
F15 F 0.4104(5) 0.50495(14) 0.4619(2) 0.0368(18) Uani 1 1 d . . . . .
C12 C 0.5283(9) 0.5439(3) 0.4547(4) 0.029(3) Uani 1 1 d . . . . .
C13 C 0.5413(9) 0.5738(2) 0.4556(3) 0.028(3) Uani 1 1 d . . . . .
H13C H 0.490871 0.585522 0.466219 0.033 Uiso 1 1 calc R U . . .
C14 C 0.6253(8) 0.5876(2) 0.4417(3) 0.024(3) Uani 1 1 d . . . . .
C15 C 0.6347(8) 0.6215(2) 0.4448(4) 0.031(3) Uani 1 1 d . . . . .
F16 F 0.5571(5) 0.63346(13) 0.4628(2) 0.043(2) Uani 1 1 d . . . . .
F17 F 0.6314(6) 0.63341(14) 0.4092(2) 0.054(2) Uani 1 1 d . . . . .
F18 F 0.7261(5) 0.62921(13) 0.4686(2) 0.050(2) Uani 1 1 d . . . . .
O6 O 0.6979(5) 0.57685(15) 0.4252(2) 0.0273(19) Uani 1 1 d . . . . .
O7 O 0.5866(6) 0.48781(15) 0.3751(2) 0.0264(19) Uani 1 1 d . . . . .
C16 C 0.4344(9) 0.4589(3) 0.3755(4) 0.035(3) Uani 1 1 d . . . . .
F19 F 0.4454(5) 0.44044(13) 0.3459(2) 0.0381(18) Uani 1 1 d . . . . .
F20 F 0.4820(5) 0.44522(14) 0.4089(2) 0.044(2) Uani 1 1 d . . . . .
F21 F 0.3295(5) 0.46040(13) 0.3774(2) 0.048(2) Uani 1 1 d . . . . .
C17 C 0.4900(9) 0.4882(2) 0.3709(4) 0.026(3) Uani 1 1 d . . . . .
C18 C 0.4176(8) 0.5123(2) 0.3577(3) 0.025(3) Uani 1 1 d . . . . .
H18E H 0.342112 0.508856 0.351985 0.030 Uiso 1 1 calc R U . . .
C19 C 0.4565(8) 0.5402(2) 0.3532(3) 0.019(3) Uani 1 1 d . U . . .
C20 C 0.3761(9) 0.5635(3) 0.3364(4) 0.033(3) Uani 1 1 d . . . . .
F22 F 0.3817(7) 0.58683(17) 0.3608(2) 0.071(3) Uani 1 1 d . . . . .
F23 F 0.3958(5) 0.57441(14) 0.3018(2) 0.044(2) Uani 1 1 d . . . . .
F24 F 0.2730(5) 0.55495(16) 0.3299(3) 0.066(3) Uani 1 1 d . . . . .
O8 O 0.5518(6) 0.55029(14) 0.3606(2) 0.027(2) Uani 1 1 d . . . . .
O9 O 0.3915(5) 0.42994(15) 0.2457(2) 0.0257(19) Uani 1 1 d . . . . .
C21 C 0.3759(10) 0.3804(2) 0.2594(4) 0.035(3) Uani 1 1 d . . . . .
F25 F 0.3618(6) 0.37257(13) 0.2188(2) 0.053(2) Uani 1 1 d . . . . .
F26 F 0.4801(5) 0.37786(14) 0.2727(2) 0.056(2) Uani 1 1 d . . . . .
F27 F 0.3260(5) 0.36052(12) 0.2775(2) 0.0379(18) Uani 1 1 d . . . . .
C22 C 0.3358(8) 0.4112(2) 0.2622(3) 0.020(3) Uani 1 1 d . . . . .
C23 C 0.2507(8) 0.4154(2) 0.2814(4) 0.029(3) Uani 1 1 d . . . . .
H23A H 0.218407 0.398549 0.290597 0.034 Uiso 1 1 calc R U . . .
C24 C 0.2067(8) 0.4434(3) 0.2886(4) 0.023(3) Uani 1 1 d . . . . .
C25 C 0.1100(10) 0.4426(3) 0.3106(4) 0.038(3) Uani 1 1 d . . . . .
F28 F 0.1195(6) 0.42354(19) 0.3401(3) 0.086(3) Uani 1 1 d . . . . .
F29 F 0.0918(5) 0.46827(16) 0.3269(2) 0.050(2) Uani 1 1 d . . . . .
F30 F 0.0212(5) 0.43632(16) 0.2848(2) 0.059(2) Uani 1 1 d . . . . .
O10 O 0.2375(6) 0.46739(17) 0.2802(2) 0.033(2) Uani 1 1 d . . . . .
Cu4 Cu 0.77114(11) 0.71695(3) 0.61065(4) 0.0257(4) Uani 1 1 d . . . . .
Cu5 Cu 0.90098(10) 0.78155(3) 0.43910(5) 0.0236(4) Uani 1 1 d . . . . .
Cu6 Cu 0.59185(12) 0.78104(3) 0.77067(5) 0.0245(4) Uani 1 1 d . . . . .
O1E O 1.0583(5) 0.79187(15) 0.4874(2) 0.0234(19) Uani 1 1 d . . . . .
N2E N 1.0587(6) 0.8074(2) 0.5192(3) 0.024(2) Uani 1 1 d . . . . .
C3E C 1.1157(8) 0.8371(2) 0.5253(4) 0.025(3) Uani 1 1 d . . . . .
C4E C 1.1064(9) 0.8532(2) 0.4858(4) 0.036(3) Uani 1 1 d . . . . .
H4EA H 1.143382 0.872151 0.490409 0.054 Uiso 1 1 calc R U . . .
H4EB H 1.139557 0.841557 0.467059 0.054 Uiso 1 1 calc R U . . .
H4EC H 1.030152 0.856499 0.474438 0.054 Uiso 1 1 calc R U . . .
C5E C 1.2355(8) 0.8302(2) 0.5422(3) 0.029(3) Uani 1 1 d . . . . .
H5EA H 1.241167 0.819693 0.567763 0.043 Uiso 1 1 calc R U . . .
H5EB H 1.264838 0.817975 0.522938 0.043 Uiso 1 1 calc R U . . .
H5EC H 1.276257 0.848539 0.546540 0.043 Uiso 1 1 calc R U . . .
C6E C 1.0535(8) 0.8506(2) 0.5574(3) 0.023(3) Uani 1 1 d . . . . .
C7E C 1.1223(9) 0.8710(2) 0.5881(3) 0.023(3) Uani 1 1 d . . . . .
H7EA H 1.190172 0.861159 0.599382 0.035 Uiso 1 1 calc R U . . .
H7EB H 1.137576 0.889105 0.574683 0.035 Uiso 1 1 calc R U . . .
H7EC H 1.082951 0.875582 0.609718 0.035 Uiso 1 1 calc R U . . .
C8E C 0.9487(9) 0.8642(2) 0.5390(4) 0.036(3) Uani 1 1 d . . . . .
H8EA H 0.962030 0.882334 0.525139 0.054 Uiso 1 1 calc R U . . .
H8EB H 0.907710 0.850553 0.519623 0.054 Uiso 1 1 calc R U . . .
H8EC H 0.907289 0.868703 0.560076 0.054 Uiso 1 1 calc R U . . .
N9E N 1.0235(7) 0.82317(19) 0.5777(3) 0.022(2) Uani 1 1 d . . . . .
O10E O 0.9983(6) 0.82355(15) 0.6128(2) 0.0286(19) Uani 1 1 d . . . . .
C11E C 1.0201(8) 0.8001(2) 0.5529(4) 0.020(3) Uani 1 1 d . . . . .
C12E C 0.9730(8) 0.7719(2) 0.5608(3) 0.022(3) Uani 1 1 d . . . . .
C13E C 0.8848(9) 0.7669(2) 0.5781(3) 0.023(3) Uani 1 1 d . . . . .
H13F H 0.841611 0.781723 0.586793 0.028 Uiso 1 1 calc R U . . .
N14E N 0.8678(7) 0.73752(17) 0.5810(3) 0.020(2) Uani 1 1 d . . . . .
C15E C 0.9460(8) 0.7249(2) 0.5655(3) 0.023(3) Uani 1 1 d . . . . .
H15D H 0.954500 0.704251 0.563761 0.028 Uiso 1 1 calc R U . . .
N16E N 1.0128(7) 0.74474(17) 0.5522(3) 0.021(2) Uani 1 1 d . . . . .
C17E C 1.1138(9) 0.7375(3) 0.5387(4) 0.045(4) Uani 1 1 d . . . . .
H17F H 1.121289 0.749797 0.515224 0.054 Uiso 1 1 calc R U . . .
H17G H 1.112824 0.716694 0.530323 0.054 Uiso 1 1 calc R U . . .
C18E C 1.2067(10) 0.7428(3) 0.5722(5) 0.066(5) Uani 1 1 d . . . . .
H18H H 1.204736 0.763604 0.580500 0.079 Uiso 1 1 calc R U . . .
H18I H 1.274207 0.739900 0.561761 0.079 Uiso 1 1 calc R U . . .
C19E C 1.2117(10) 0.7237(3) 0.6097(5) 0.072(5) Uani 1 1 d . . . . .
H19J H 1.275310 0.728940 0.629710 0.109 Uiso 1 1 calc R U . . .
H19K H 1.146584 0.726767 0.621142 0.109 Uiso 1 1 calc R U . . .
H19L H 1.216272 0.702988 0.602344 0.109 Uiso 1 1 calc R U . . .
O1C O 0.8574(6) 0.68210(16) 0.7799(2) 0.031(2) Uani 1 1 d . . . . .
N2C N 0.8980(7) 0.68381(19) 0.7476(3) 0.024(2) Uani 1 1 d . . . . .
C3C C 0.9468(9) 0.6583(3) 0.7307(4) 0.033(3) Uani 1 1 d . . . . .
C4C C 0.8564(9) 0.6392(2) 0.7114(4) 0.035(3) Uani 1 1 d . . . . .
H4CA H 0.885476 0.621929 0.699808 0.053 Uiso 1 1 calc R U . . .
H4CB H 0.814811 0.632856 0.731692 0.053 Uiso 1 1 calc R U . . .
H4CC H 0.809504 0.650079 0.690162 0.053 Uiso 1 1 calc R U . . .
C5C C 1.0218(10) 0.6411(3) 0.7632(4) 0.046(4) Uani 1 1 d . . . . .
H5CA H 1.052465 0.624444 0.750941 0.069 Uiso 1 1 calc R U . . .
H5CB H 1.079999 0.653929 0.776372 0.069 Uiso 1 1 calc R U . . .
H5CC H 0.980789 0.633932 0.783217 0.069 Uiso 1 1 calc R U . . .
C6C C 1.0043(9) 0.6738(3) 0.6995(4) 0.031(3) Uani 1 1 d . . . . .
C7C C 1.1188(8) 0.6853(2) 0.7176(4) 0.038(4) Uani 1 1 d . . . . .
H7CA H 1.168292 0.668715 0.723956 0.057 Uiso 1 1 calc R U . . .
H7CB H 1.144339 0.698152 0.698143 0.057 Uiso 1 1 calc R U . . .
H7CC H 1.115990 0.696350 0.742289 0.057 Uiso 1 1 calc R U . . .
C8C C 1.0126(9) 0.6571(3) 0.6607(4) 0.040(3) Uani 1 1 d . . . . .
H8CA H 1.057550 0.639629 0.667376 0.061 Uiso 1 1 calc R U . . .
H8CB H 0.940469 0.651192 0.647077 0.061 Uiso 1 1 calc R U . . .
H8CC H 1.045249 0.669826 0.642897 0.061 Uiso 1 1 calc R U . . .
N9C N 0.9367(6) 0.7006(2) 0.6912(3) 0.029(3) Uani 1 1 d . . . . .
O10C O 0.9325(5) 0.71590(16) 0.6586(2) 0.027(2) Uani 1 1 d . . . . .
C11C C 0.8863(7) 0.7072(2) 0.7220(4) 0.025(3) Uani 1 1 d . . . . .
C12C C 0.8262(8) 0.7335(2) 0.7282(3) 0.020(3) Uani 1 1 d . U . . .
C13C C 0.7366(8) 0.7354(2) 0.7441(3) 0.020(3) Uani 1 1 d . . . . .
H13G H 0.701694 0.719455 0.754343 0.024 Uiso 1 1 calc R U . . .
N14C N 0.7032(6) 0.76405(19) 0.7431(3) 0.023(2) Uani 1 1 d . . . . .
C15C C 0.7792(8) 0.7790(2) 0.7287(3) 0.023(3) Uani 1 1 d . . . . .
H15E H 0.779767 0.799751 0.726152 0.027 Uiso 1 1 calc R U . . .
N16C N 0.8532(6) 0.76154(19) 0.7184(3) 0.025(2) Uani 1 1 d . . . . .
C17C C 0.9570(9) 0.7714(2) 0.7078(4) 0.033(3) Uani 1 1 d . . . . .
H17H H 0.949931 0.791846 0.698079 0.040 Uiso 1 1 calc R U . . .
H17I H 0.974492 0.758926 0.685898 0.040 Uiso 1 1 calc R U . . .
C18C C 1.0458(9) 0.7694(3) 0.7436(4) 0.044(4) Uani 1 1 d . . . . .
H18J H 1.114128 0.775263 0.735473 0.052 Uiso 1 1 calc R U . . .
H18K H 1.053434 0.748673 0.752483 0.052 Uiso 1 1 calc R U . . .
C19C C 1.0292(9) 0.7883(3) 0.7794(4) 0.061(5) Uani 1 1 d . . . . .
H19M H 1.090607 0.785788 0.801521 0.092 Uiso 1 1 calc R U . . .
H19N H 1.023645 0.808943 0.771251 0.092 Uiso 1 1 calc R U . . .
H19O H 0.962848 0.782306 0.788290 0.092 Uiso 1 1 calc R U . . .
O21 O 0.5010(6) 0.79877(14) 0.8060(2) 0.026(2) Uani 1 1 d . . . . .
C51 C 0.3515(9) 0.8048(2) 0.8360(4) 0.025(3) Uani 1 1 d . . . . .
F61 F 0.2962(5) 0.82284(15) 0.8080(2) 0.050(2) Uani 1 1 d . . . . .
F62 F 0.2784(5) 0.79103(13) 0.8536(2) 0.0386(19) Uani 1 1 d . . . . .
F63 F 0.4074(5) 0.82273(13) 0.8647(2) 0.0408(18) Uani 1 1 d . . . . .
C52 C 0.4258(8) 0.7850(2) 0.8177(3) 0.019(3) Uani 1 1 d . U . . .
C53 C 0.3988(8) 0.7550(2) 0.8146(3) 0.022(3) Uani 1 1 d . . . . .
H53A H 0.335657 0.747749 0.822899 0.026 Uiso 1 1 calc R U . . .
C54 C 0.4672(9) 0.7365(2) 0.7993(3) 0.023(3) Uani 1 1 d . . . . .
C55 C 0.4327(10) 0.7037(3) 0.7953(4) 0.036(3) Uani 1 1 d . U . . .
F64 F 0.5133(7) 0.68638(15) 0.8105(3) 0.074(3) Uani 1 1 d . U . . .
F65 F 0.4086(7) 0.69567(15) 0.7573(2) 0.072(3) Uani 1 1 d . . . . .
F66 F 0.3560(7) 0.69712(15) 0.8137(3) 0.089(3) Uani 1 1 d . . . . .
O22 O 0.5488(5) 0.74110(14) 0.7842(2) 0.0249(19) Uani 1 1 d . . . . .
O23 O 0.7075(5) 0.75540(15) 0.6258(2) 0.0243(19) Uani 1 1 d . . . . .
C56 C 0.5647(8) 0.7867(3) 0.6307(4) 0.027(3) Uani 1 1 d . . . . .
F67 F 0.5882(5) 0.80091(14) 0.5990(2) 0.0440(19) Uani 1 1 d . . . . .
F68 F 0.5962(5) 0.80231(13) 0.6635(2) 0.0346(17) Uani 1 1 d . . . . .
F69 F 0.4562(5) 0.78518(13) 0.6259(2) 0.044(2) Uani 1 1 d . . . . .
C57 C 0.6173(8) 0.7557(2) 0.6354(3) 0.020(3) Uani 1 1 d . . . . .
C58 C 0.5590(9) 0.7331(2) 0.6499(3) 0.026(3) Uani 1 1 d . . . . .
H58A H 0.490011 0.736822 0.656220 0.032 Uiso 1 1 calc R U . . .
C59 C 0.6025(9) 0.7058(2) 0.6546(3) 0.022(3) Uani 1 1 d . . . . .
C60 C 0.5408(10) 0.6817(3) 0.6729(4) 0.036(3) Uani 1 1 d . . . . .
F70 F 0.5931(5) 0.67320(14) 0.7086(2) 0.046(2) Uani 1 1 d . . . . .
F71 F 0.4431(5) 0.69019(14) 0.6775(2) 0.048(2) Uani 1 1 d . . . . .
F72 F 0.5276(6) 0.65793(14) 0.6492(2) 0.062(2) Uani 1 1 d . . . . .
O24 O 0.6915(6) 0.69624(14) 0.6458(2) 0.027(2) Uani 1 1 d . . . . .
O11 O 0.8714(5) 0.74132(14) 0.4578(2) 0.025(2) Uani 1 1 d . . . . .
C26 C 0.7570(10) 0.7026(3) 0.4660(4) 0.027(3) Uani 1 1 d . . . . .
F31 F 0.8124(5) 0.68901(13) 0.4995(2) 0.0403(19) Uani 1 1 d . . . . .
F32 F 0.6555(5) 0.69688(13) 0.4657(2) 0.044(2) Uani 1 1 d . . . . .
F33 F 0.7880(5) 0.68975(13) 0.4350(2) 0.0411(19) Uani 1 1 d . . . . .
C27 C 0.7817(9) 0.7358(2) 0.4679(4) 0.024(3) Uani 1 1 d . . . . .
C28 C 0.7145(9) 0.7540(2) 0.4835(3) 0.028(3) Uani 1 1 d . . . . .
H28A H 0.654194 0.746141 0.492978 0.033 Uiso 1 1 calc R U . . .
C29 C 0.7333(8) 0.7838(2) 0.4856(3) 0.022(3) Uani 1 1 d . . . . .
C30 C 0.6553(9) 0.8033(2) 0.5039(4) 0.021(3) Uani 1 1 d . . . . .
F34 F 0.7072(5) 0.82013(14) 0.5334(2) 0.0388(18) Uani 1 1 d . . . . .
F35 F 0.5808(5) 0.78836(13) 0.5190(2) 0.0373(18) Uani 1 1 d . . . . .
F36 F 0.6030(6) 0.82129(15) 0.4760(2) 0.052(2) Uani 1 1 d . . . . .
O12 O 0.8080(5) 0.79889(14) 0.4736(2) 0.0247(19) Uani 1 1 d . . . . .
O13 O 0.7509(6) 0.77365(16) 0.3908(3) 0.032(2) Uani 1 1 d . . . . .
C31 C 0.5851(9) 0.7883(3) 0.3520(5) 0.036(4) Uani 1 1 d . . . . .
F37 F 0.5113(5) 0.80798(15) 0.3595(2) 0.049(2) Uani 1 1 d . . . . .
F38 F 0.5501(5) 0.76188(15) 0.3620(2) 0.051(2) Uani 1 1 d . . . . .
F39 F 0.5878(5) 0.78873(17) 0.3133(2) 0.056(2) Uani 1 1 d . . . . .
C32 C 0.6985(8) 0.7954(3) 0.3778(3) 0.024(3) Uani 1 1 d . . . . .
C33 C 0.7280(8) 0.8251(2) 0.3776(4) 0.026(3) Uani 1 1 d . . . . .
H33A H 0.676501 0.839225 0.365618 0.031 Uiso 1 1 calc R U . . .
C34 C 0.8307(9) 0.8341(2) 0.3945(3) 0.022(3) Uani 1 1 d . . . . .
C35 C 0.8595(9) 0.8659(2) 0.3870(4) 0.026(3) Uani 1 1 d . . . . .
F40 F 0.7764(5) 0.88234(13) 0.3700(2) 0.0366(18) Uani 1 1 d . . . . .
F41 F 0.8999(5) 0.87980(13) 0.4215(2) 0.0385(18) Uani 1 1 d . . . . .
F42 F 0.9332(5) 0.86709(13) 0.3632(2) 0.0408(19) Uani 1 1 d . . . . .
O14 O 0.9099(6) 0.82057(15) 0.4141(2) 0.0267(19) Uani 1 1 d . . . . .
O1F O 1.2455(6) 0.71841(15) 0.3256(2) 0.0263(19) Uani 1 1 d . . . . .
N2F N 1.2437(6) 0.70166(19) 0.3569(3) 0.022(2) Uani 1 1 d . . . . .
C3F C 1.3108(8) 0.6749(2) 0.3654(4) 0.026(3) Uani 1 1 d . . . . .
C4F C 1.4214(8) 0.6852(2) 0.3869(4) 0.038(3) Uani 1 1 d . . . . .
H4FA H 1.469097 0.668189 0.393186 0.057 Uiso 1 1 calc R U . . .
H4FB H 1.451925 0.698628 0.369369 0.057 Uiso 1 1 calc R U . . .
H4FC H 1.414294 0.695255 0.411811 0.057 Uiso 1 1 calc R U . . .
C5F C 1.3182(9) 0.6594(2) 0.3251(3) 0.035(3) Uani 1 1 d . . . . .
H5FA H 1.362438 0.641666 0.330634 0.053 Uiso 1 1 calc R U . . .
H5FB H 1.245645 0.653950 0.311299 0.053 Uiso 1 1 calc R U . . .
H5FC H 1.350980 0.672656 0.308100 0.053 Uiso 1 1 calc R U . . .
C6F C 1.2441(8) 0.6579(2) 0.3923(3) 0.021(3) Uani 1 1 d . . . . .
C7F C 1.3069(9) 0.6388(2) 0.4251(3) 0.034(3) Uani 1 1 d . . . . .
H7FA H 1.368967 0.649683 0.439520 0.051 Uiso 1 1 calc R U . . .
H7FB H 1.260236 0.632991 0.443916 0.051 Uiso 1 1 calc R U . . .
H7FC H 1.332171 0.621182 0.412957 0.051 Uiso 1 1 calc R U . . .
C8F C 1.1492(9) 0.6410(2) 0.3704(3) 0.035(3) Uani 1 1 d . . . . .
H8FA H 1.108176 0.653211 0.349193 0.052 Uiso 1 1 calc R U . . .
H8FB H 1.174789 0.623378 0.358407 0.052 Uiso 1 1 calc R U . . .
H8FC H 1.102854 0.635187 0.389365 0.052 Uiso 1 1 calc R U . . .
N9F N 1.1970(7) 0.68373(19) 0.4124(3) 0.028(2) Uani 1 1 d . . . . .
O10F O 1.1573(6) 0.68197(16) 0.4441(2) 0.033(2) Uani 1 1 d . . . . .
C11F C 1.1898(8) 0.7079(2) 0.3872(4) 0.024(3) Uani 1 1 d . . . . .
C12F C 1.1353(8) 0.7342(2) 0.3954(3) 0.021(3) Uani 1 1 d . . . . .
C13F C 1.0394(8) 0.7361(2) 0.4098(3) 0.019(3) Uani 1 1 d . . . . .
H13H H 0.999594 0.719988 0.417126 0.023 Uiso 1 1 calc R U . . .
N14F N 1.0109(6) 0.76558(17) 0.4120(3) 0.019(2) Uani 1 1 d . . . . .
C15F C 1.0899(8) 0.7805(2) 0.3986(3) 0.020(3) Uani 1 1 d . . . . .
H15F H 1.091864 0.801249 0.396857 0.024 Uiso 1 1 calc R U . . .
N16F N 1.1662(7) 0.76268(18) 0.3880(3) 0.024(2) Uani 1 1 d . . . . .
C17F C 1.2715(8) 0.7723(2) 0.3808(4) 0.034(3) Uani 1 1 d . . . . .
H17J H 1.267969 0.793181 0.372805 0.041 Uiso 1 1 calc R U . . .
H17X H 1.292146 0.760674 0.358730 0.041 Uiso 1 1 calc R U . . .
C18F C 1.3547(8) 0.7683(3) 0.4188(4) 0.039(4) Uani 1 1 d . . . . .
H18L H 1.425197 0.775496 0.413968 0.047 Uiso 1 1 calc R U . . .
H18M H 1.362408 0.747100 0.425039 0.047 Uiso 1 1 calc R U . . .
C19F C 1.3257(9) 0.7849(3) 0.4566(4) 0.054(4) Uani 1 1 d . . . . .
H19P H 1.382553 0.781390 0.480068 0.082 Uiso 1 1 calc R U . . .
H19Q H 1.319796 0.805918 0.450994 0.082 Uiso 1 1 calc R U . . .
H19R H 1.256950 0.777497 0.462075 0.082 Uiso 1 1 calc R U . . .
O15 O 0.6210(6) 0.71647(15) 0.5604(3) 0.034(2) Uani 1 1 d . . . . .
C36 C 0.4619(11) 0.6936(3) 0.5304(5) 0.049(4) Uani 1 1 d . . . . .
F43 F 0.4430(7) 0.7145(2) 0.5055(4) 0.131(5) Uani 1 1 d . . . . .
F44 F 0.4237(6) 0.66972(19) 0.5122(3) 0.087(3) Uani 1 1 d . . . . .
F45 F 0.4039(6) 0.6979(2) 0.5581(3) 0.086(3) Uani 1 1 d . . . . .
C37 C 0.5826(8) 0.6928(3) 0.5508(4) 0.033(3) Uani 1 1 d . . . . .
C38 C 0.6289(9) 0.6645(2) 0.5552(3) 0.026(3) Uani 1 1 d . . . . .
H38A H 0.584621 0.648146 0.545813 0.031 Uiso 1 1 calc R U . . .
C39 C 0.7321(9) 0.6595(2) 0.5719(3) 0.025(3) Uani 1 1 d . . . . .
C40 C 0.7742(10) 0.6277(2) 0.5736(4) 0.037(3) Uani 1 1 d . . . . .
F46 F 0.7896(6) 0.61775(13) 0.6117(2) 0.049(2) Uani 1 1 d . . . . .
F47 F 0.8686(5) 0.62658(14) 0.5615(2) 0.049(2) Uani 1 1 d . . . . .
F48 F 0.7058(6) 0.60938(14) 0.5511(2) 0.054(2) Uani 1 1 d . . . . .
O16 O 0.8047(6) 0.67775(16) 0.5887(2) 0.028(2) Uani 1 1 d . . . . .
O17 O 0.4367(6) 0.78053(15) 0.7210(2) 0.025(2) Uani 1 1 d . . . . .
C41 C 0.2806(10) 0.8036(2) 0.6878(4) 0.033(3) Uani 1 1 d . . . . .
F49 F 0.2717(5) 0.81615(18) 0.6506(2) 0.065(2) Uani 1 1 d . . . . .
F50 F 0.2132(5) 0.81758(15) 0.7068(2) 0.056(2) Uani 1 1 d . . . . .
F51 F 0.2436(5) 0.77639(14) 0.6809(2) 0.052(2) Uani 1 1 d . . . . .
C42 C 0.3975(9) 0.8039(3) 0.7104(3) 0.026(3) Uani 1 1 d . . . . .
C43 C 0.4412(9) 0.8326(2) 0.7163(3) 0.024(3) Uani 1 1 d . . . . .
H43A H 0.396658 0.848858 0.706766 0.028 Uiso 1 1 calc R U . . .
C44 C 0.5456(9) 0.8379(2) 0.7354(4) 0.024(3) Uani 1 1 d . . . . .
C45 C 0.5836(10) 0.8701(3) 0.7370(4) 0.038(3) Uani 1 1 d . . . . .
F52 F 0.6789(5) 0.87203(12) 0.7237(2) 0.043(2) Uani 1 1 d . . . . .
F53 F 0.5130(5) 0.88840(13) 0.7146(2) 0.0421(19) Uani 1 1 d . . . . .
F54 F 0.5999(6) 0.87988(12) 0.7742(2) 0.047(2) Uani 1 1 d . . . . .
O18 O 0.6168(5) 0.82077(14) 0.7512(2) 0.0242(19) Uani 1 1 d . . . . .
C11S C 0.712700 0.367000 0.371100 0.050 Uani 1 1 d . . . . .
O11S O 0.7131(7) 0.34554(17) 0.3907(3) 0.070(3) Uani 1 1 d . . . . .
C12S C 0.7503(10) 0.3689(3) 0.3321(3) 0.053(4) Uani 1 1 d . . . . .
H12A H 0.741558 0.389065 0.321904 0.079 Uiso 1 1 calc R U . . .
H12B H 0.826440 0.363359 0.335865 0.079 Uiso 1 1 calc R U . . .
H12C H 0.707547 0.355630 0.312625 0.079 Uiso 1 1 calc R U . . .
C13S C 0.6560(8) 0.3954(2) 0.3819(4) 0.039(3) Uani 1 1 d . . . . .
H13D H 0.663863 0.410779 0.362450 0.059 Uiso 1 1 calc R U . . .
H13I H 0.579304 0.391374 0.380960 0.059 Uiso 1 1 calc R U . . .
H13J H 0.689082 0.401791 0.408964 0.059 Uiso 1 1 calc R U . . .
O21S O 1.0350(6) 0.58781(17) 0.4484(3) 0.059(3) Uani 1 1 d . . . . .
C21S C 1.0394(9) 0.6090(3) 0.4701(4) 0.041(3) Uani 1 1 d . . . . .
C22S C 1.1247(9) 0.6111(3) 0.5092(4) 0.063(4) Uani 1 1 d . . . . .
H22A H 1.115940 0.629709 0.522739 0.094 Uiso 1 1 calc R U . . .
H22B H 1.115187 0.594786 0.527029 0.094 Uiso 1 1 calc R U . . .
H22C H 1.197034 0.610212 0.502577 0.094 Uiso 1 1 calc R U . . .
C23S C 0.9656(8) 0.6345(2) 0.4599(4) 0.048(4) Uani 1 1 d . . . . .
H23B H 0.981616 0.649317 0.481048 0.072 Uiso 1 1 calc R U . . .
H23C H 0.975751 0.642874 0.434190 0.072 Uiso 1 1 calc R U . . .
H23D H 0.890753 0.627916 0.457670 0.072 Uiso 1 1 calc R U . . .
O31S O 0.3460(7) 0.39328(18) 0.6253(3) 0.054(3) Uani 1 1 d . . . . .
C31S C 0.3603(9) 0.3731(2) 0.6481(4) 0.038(3) Uani 1 1 d . . . . .
C32S C 0.2898(7) 0.34574(19) 0.6404(3) 0.036(3) Uani 1 1 d . . . . .
H32A H 0.312532 0.331468 0.661915 0.053 Uiso 1 1 calc R U . . .
H32B H 0.214344 0.351109 0.639720 0.053 Uiso 1 1 calc R U . . .
H32C H 0.297285 0.337089 0.614506 0.053 Uiso 1 1 calc R U . . .
C33S C 0.4392(11) 0.3718(3) 0.6867(5) 0.080(5) Uani 1 1 d . . . . .
H33B H 0.434214 0.352721 0.699464 0.120 Uiso 1 1 calc R U . . .
H33C H 0.512247 0.374565 0.681350 0.120 Uiso 1 1 calc R U . . .
H33D H 0.422930 0.387377 0.704656 0.120 Uiso 1 1 calc R U . . .

loop_
_atom_site_aniso_label
_atom_site_aniso_U_11
_atom_site_aniso_U_22
_atom_site_aniso_U_33
_atom_site_aniso_U_23
_atom_site_aniso_U_13
_atom_site_aniso_U_12
Cu1 0.0216(7) 0.0157(7) 0.0276(9) 0.0008(7) 0.0017(7) 0.0017(6)
Cu2 0.0238(7) 0.0123(7) 0.0328(10) 0.0007(7) -0.0022(7) 0.0005(6)
Cu3 0.0175(7) 0.0146(7) 0.0322(10) 0.0003(7) -0.0007(7) -0.0013(6)
O1B 0.021(4) 0.020(4) 0.029(6) 0.000(4) -0.007(4) -0.003(3)
N2B 0.015(3) 0.020(3) 0.021(4) -0.001(3) 0.004(3) 0.003(3)
C3B 0.015(5) 0.015(6) 0.029(8) 0.001(6) 0.006(6) 0.008(5)
C4B 0.033(6) 0.024(6) 0.042(9) -0.002(6) 0.006(7) 0.001(6)
C5B 0.042(7) 0.018(6) 0.031(9) 0.008(6) 0.009(6) 0.000(6)
C6B 0.027(6) 0.009(6) 0.052(10) 0.008(6) 0.016(7) 0.010(5)
C7B 0.013(6) 0.032(7) 0.046(9) -0.001(6) 0.015(6) 0.003(5)
C8B 0.049(8) 0.034(7) 0.035(9) -0.001(7) 0.015(7) 0.008(7)
N9B 0.035(6) 0.012(5) 0.024(7) 0.000(5) 0.000(5) 0.013(4)
O10B 0.034(4) 0.016(4) 0.039(6) -0.003(4) -0.001(4) -0.004(4)
C11B 0.025(6) 0.020(6) 0.018(8) -0.006(6) 0.001(6) 0.003(5)
C12B 0.015(5) 0.011(5) 0.030(8) -0.001(5) 0.000(6) -0.002(4)
C13B 0.017(4) 0.016(4) 0.019(4) -0.001(3) 0.001(3) 0.004(3)
N14B 0.031(5) 0.014(5) 0.015(6) -0.002(4) 0.000(5) 0.001(4)
C15B 0.026(6) 0.018(6) 0.029(8) -0.005(6) 0.006(6) -0.007(6)
N16B 0.018(5) 0.013(5) 0.045(7) -0.004(5) 0.009(5) -0.007(4)
C17B 0.032(4) 0.036(5) 0.041(5) 0.001(4) 0.002(4) -0.003(4)
C18B 0.019(6) 0.025(7) 0.077(12) -0.001(7) 0.006(7) -0.010(6)
C19B 0.046(8) 0.042(8) 0.079(13) 0.001(9) 0.033(9) -0.004(7)
O1D 0.029(4) 0.022(4) 0.012(5) 0.007(4) -0.002(4) 0.003(4)
N2D 0.014(5) 0.021(5) 0.024(7) -0.005(5) 0.004(5) -0.011(4)
C3D 0.022(6) 0.013(6) 0.025(8) 0.012(6) -0.004(6) -0.003(5)
C4D 0.034(7) 0.032(7) 0.034(9) 0.002(6) -0.005(6) 0.000(6)
C5D 0.029(6) 0.035(7) 0.041(10) 0.000(7) 0.000(6) -0.017(6)
C6D 0.029(6) 0.011(6) 0.031(9) -0.005(6) 0.001(6) -0.005(5)
C7D 0.040(7) 0.025(7) 0.048(9) -0.003(6) 0.008(7) -0.006(6)
C8D 0.045(8) 0.035(8) 0.049(10) 0.016(7) 0.013(7) 0.001(6)
N9D 0.025(5) 0.018(5) 0.033(7) 0.003(5) 0.011(5) -0.009(4)
O10D 0.042(5) 0.029(4) 0.011(5) 0.007(4) -0.013(5) -0.004(4)
C11D 0.012(5) 0.020(6) 0.016(8) 0.004(6) 0.001(5) 0.002(5)
C12D 0.040(8) 0.011(5) 0.027(8) 0.006(5) 0.013(7) 0.001(6)
C13D 0.010(5) 0.021(6) 0.021(8) 0.009(5) 0.002(5) 0.007(5)
N14D 0.024(5) 0.022(5) 0.018(6) -0.011(5) 0.005(5) -0.005(5)
C15D 0.029(7) 0.021(6) 0.037(9) 0.015(6) 0.000(7) 0.009(6)
N16D 0.017(5) 0.015(5) 0.035(7) 0.001(5) -0.005(5) 0.004(4)
C17D 0.031(7) 0.024(7) 0.039(9) -0.009(6) -0.018(7) 0.019(6)
C18D 0.012(6) 0.037(8) 0.126(15) 0.002(9) 0.010(8) 0.008(6)
C19D 0.068(10) 0.079(12) 0.053(11) -0.024(10) 0.001(10) 0.027(9)
O1 0.019(4) 0.017(4) 0.037(6) -0.004(4) -0.006(4) 0.005(3)
C1 0.024(7) 0.038(8) 0.032(10) -0.003(7) -0.013(7) 0.008(6)
F3 0.072(6) 0.040(5) 0.059(6) 0.001(5) 0.024(5) 0.003(4)
F2 0.041(5) 0.029(5) 0.025(5) 0.000(4) 0.005(4) 0.011(4)
F1 0.050(5) 0.041(5) 0.061(6) -0.008(5) -0.006(5) 0.010(4)
F1A 0.050(5) 0.041(5) 0.061(6) -0.008(5) -0.006(5) 0.010(4)
F2A 0.041(5) 0.029(5) 0.025(5) 0.000(4) 0.005(4) 0.011(4)
F3A 0.072(6) 0.040(5) 0.059(6) 0.001(5) 0.024(5) 0.003(4)
C2 0.037(7) 0.013(6) 0.019(8) 0.007(6) 0.002(6) 0.006(6)
C3 0.026(6) 0.025(7) 0.033(9) -0.002(6) 0.002(6) -0.001(6)
C4 0.037(7) 0.030(7) 0.009(8) -0.002(6) 0.004(6) 0.003(6)
C5 0.022(7) 0.041(8) 0.030(9) 0.002(7) 0.009(7) -0.001(6)
F4 0.051(4) 0.050(5) 0.051(5) 0.019(4) -0.001(4) -0.026(4)
F5 0.035(4) 0.043(4) 0.046(6) -0.018(4) 0.002(4) -0.007(3)
F6 0.026(4) 0.045(5) 0.071(6) -0.013(4) -0.014(4) 0.002(4)
O2 0.018(4) 0.016(4) 0.040(6) 0.007(4) 0.003(4) 0.008(3)
O3 0.033(5) 0.025(4) 0.032(6) 0.002(4) 0.002(4) 0.009(4)
C6 0.031(7) 0.036(8) 0.035(10) -0.004(7) 0.002(7) 0.001(7)
F7 0.036(4) 0.054(5) 0.077(6) -0.002(5) 0.028(4) 0.001(4)
F8 0.053(5) 0.099(6) 0.035(6) -0.005(5) 0.007(4) 0.013(5)
F9 0.041(4) 0.040(4) 0.060(6) -0.005(4) 0.017(4) 0.007(4)
C7 0.021(6) 0.036(8) 0.023(9) -0.005(7) -0.004(6) -0.011(6)
C8 0.018(6) 0.021(6) 0.021(8) 0.005(6) -0.001(5) -0.004(5)
C9 0.008(5) 0.024(6) 0.027(8) 0.008(6) -0.004(5) -0.001(5)
C10 0.015(6) 0.018(6) 0.049(10) 0.001(7) 0.000(7) -0.008(5)
F10 0.045(4) 0.016(3) 0.063(5) 0.006(4) 0.010(4) -0.009(3)
F11 0.065(5) 0.028(4) 0.034(5) -0.003(4) 0.019(4) -0.020(4)
F12 0.034(4) 0.029(4) 0.095(7) 0.005(4) -0.010(4) 0.006(3)
O4 0.017(4) 0.021(4) 0.033(5) 0.000(4) -0.002(4) 0.003(3)
O19 0.013(4) 0.021(4) 0.040(6) 0.000(4) 0.005(4) 0.000(3)
C46 0.012(6) 0.019(6) 0.065(11) 0.015(7) 0.011(7) 0.009(5)
F55 0.030(3) 0.025(4) 0.051(5) -0.012(4) 0.010(4) -0.010(3)
F56 0.028(3) 0.041(4) 0.047(5) 0.015(4) -0.002(4) -0.009(3)
F57 0.022(3) 0.033(4) 0.049(5) 0.003(4) -0.008(3) 0.004(3)
C47 0.020(4) 0.019(4) 0.016(4) -0.003(3) 0.002(3) 0.000(3)
C48 0.028(6) 0.012(6) 0.031(8) 0.003(6) -0.004(6) 0.012(5)
C49 0.005(5) 0.028(7) 0.037(9) 0.006(6) 0.003(6) 0.000(5)
C50 0.037(8) 0.026(7) 0.028(10) 0.007(7) -0.001(7) 0.004(6)
F58 0.102(6) 0.031(4) 0.035(6) -0.001(4) -0.002(5) 0.024(4)
F59 0.063(5) 0.011(4) 0.136(9) 0.005(4) 0.031(6) 0.000(4)
F60 0.070(5) 0.020(4) 0.048(5) -0.004(4) -0.028(4) 0.009(4)
O20 0.024(4) 0.022(4) 0.016(5) 0.003(4) -0.007(4) 0.002(4)
O1A 0.034(4) 0.025(4) 0.025(6) 0.011(4) -0.015(4) -0.010(4)
N2A 0.031(5) 0.017(5) 0.018(7) 0.012(5) -0.002(5) -0.012(4)
C3A 0.031(6) 0.016(6) 0.033(9) 0.002(6) 0.002(6) -0.001(5)
C4A 0.038(7) 0.025(7) 0.069(11) -0.011(7) -0.006(8) 0.007(6)
C5A 0.047(8) 0.038(8) 0.051(10) 0.020(7) -0.009(7) -0.006(7)
C6A 0.024(6) 0.019(6) 0.042(9) -0.002(6) 0.001(6) -0.008(5)
C7A 0.025(6) 0.026(7) 0.067(11) -0.008(7) 0.007(7) -0.003(5)
C8A 0.032(6) 0.028(6) 0.026(8) -0.009(6) 0.004(6) -0.004(6)
O10A 0.034(4) 0.019(4) 0.042(7) 0.012(4) 0.001(4) -0.002(4)
N10A 0.018(5) 0.020(5) 0.029(7) 0.004(5) -0.001(5) -0.008(4)
C11A 0.019(4) 0.020(4) 0.018(4) 0.000(3) 0.000(3) 0.002(3)
C12A 0.019(6) 0.011(5) 0.047(9) 0.004(6) -0.002(6) 0.008(5)
C13A 0.024(6) 0.015(6) 0.011(7) 0.000(5) 0.000(5) -0.006(5)
N14A 0.019(5) 0.017(5) 0.034(7) -0.006(5) 0.006(5) 0.004(4)
C15A 0.021(6) 0.019(6) 0.029(8) 0.001(6) 0.003(6) 0.001(5)
N16A 0.026(4) 0.018(3) 0.026(4) -0.001(3) 0.000(3) -0.005(3)
C17A 0.021(6) 0.012(6) 0.052(10) -0.005(6) -0.004(6) -0.006(5)
C18A 0.023(6) 0.030(7) 0.054(10) -0.002(7) 0.001(7) 0.008(6)
C19A 0.026(6) 0.046(8) 0.058(11) -0.016(8) 0.007(7) 0.008(6)
O5 0.029(4) 0.025(4) 0.021(5) 0.001(4) -0.006(4) 0.003(4)
C11 0.041(8) 0.032(7) 0.023(9) -0.013(7) 0.006(7) -0.004(7)
F13 0.034(4) 0.046(4) 0.072(6) 0.003(4) 0.028(4) 0.008(4)
F14 0.063(5) 0.057(5) 0.032(5) 0.010(4) 0.008(4) -0.018(4)
F15 0.030(3) 0.036(4) 0.046(5) 0.002(4) 0.009(3) -0.007(3)
C12 0.026(6) 0.033(7) 0.028(9) 0.019(7) 0.006(6) 0.008(6)
C13 0.027(6) 0.033(7) 0.023(8) -0.007(6) 0.006(6) -0.007(6)
C14 0.021(6) 0.021(6) 0.025(8) -0.010(6) -0.006(6) 0.001(5)
C15 0.013(6) 0.023(7) 0.052(10) -0.008(7) -0.008(7) 0.001(5)
F16 0.028(4) 0.019(4) 0.086(6) -0.013(4) 0.023(4) -0.001(3)
F17 0.092(6) 0.028(4) 0.044(6) 0.014(4) 0.016(5) 0.023(4)
F18 0.030(4) 0.020(4) 0.098(7) -0.014(4) 0.007(4) -0.003(3)
O6 0.024(4) 0.021(4) 0.035(6) 0.000(4) 0.000(4) 0.004(4)
O7 0.026(4) 0.019(4) 0.033(6) -0.001(4) 0.001(4) -0.001(4)
C16 0.027(7) 0.025(7) 0.050(11) -0.006(7) -0.005(7) -0.007(6)
F19 0.050(4) 0.018(3) 0.041(5) -0.008(4) -0.003(4) -0.011(3)
F20 0.053(4) 0.023(4) 0.047(6) 0.008(4) -0.013(4) -0.014(3)
F21 0.029(4) 0.030(4) 0.087(6) 0.007(4) 0.018(4) 0.001(3)
C17 0.029(7) 0.023(7) 0.027(9) 0.004(6) 0.005(6) 0.001(6)
C18 0.023(6) 0.016(6) 0.038(9) 0.003(6) 0.008(6) -0.004(5)
C19 0.018(4) 0.020(4) 0.017(4) 0.002(3) 0.001(3) 0.002(3)
C20 0.031(7) 0.034(7) 0.033(9) 0.009(7) 0.006(7) 0.018(6)
F22 0.088(6) 0.057(5) 0.055(6) -0.018(5) -0.017(5) 0.051(5)
F23 0.043(4) 0.034(4) 0.053(6) 0.018(4) 0.001(4) 0.003(3)
F24 0.011(3) 0.062(5) 0.122(8) 0.043(5) 0.002(4) 0.007(4)
O8 0.031(4) 0.018(4) 0.033(6) -0.002(4) 0.011(4) 0.002(4)
O9 0.021(4) 0.018(4) 0.035(6) -0.002(4) -0.003(4) -0.003(3)
C21 0.039(8) 0.016(6) 0.051(11) 0.016(7) 0.005(8) -0.004(6)
F25 0.095(6) 0.020(4) 0.047(6) -0.001(4) 0.020(5) -0.001(4)
F26 0.031(4) 0.031(4) 0.106(7) 0.002(4) 0.009(4) 0.013(3)
F27 0.050(4) 0.007(3) 0.057(5) 0.006(3) 0.010(4) -0.004(3)
C22 0.017(6) 0.013(6) 0.025(8) 0.004(5) -0.011(6) -0.004(5)
C23 0.017(6) 0.011(6) 0.054(10) 0.000(6) -0.001(6) -0.006(5)
C24 0.016(6) 0.024(7) 0.026(8) 0.000(6) -0.002(6) 0.002(5)
C25 0.037(8) 0.046(9) 0.030(10) 0.014(8) 0.000(7) 0.006(7)
F28 0.065(5) 0.111(7) 0.099(7) 0.077(6) 0.057(5) 0.055(5)
F29 0.036(4) 0.056(5) 0.060(6) -0.009(4) 0.015(4) 0.002(4)
F30 0.022(4) 0.059(5) 0.091(7) -0.026(5) -0.005(4) 0.010(4)
O10 0.031(5) 0.030(5) 0.034(6) 0.000(4) -0.006(4) 0.003(4)
Cu4 0.0282(8) 0.0133(7) 0.0365(11) 0.0001(7) 0.0078(8) -0.0017(6)
Cu5 0.0229(7) 0.0143(7) 0.0346(10) 0.0004(7) 0.0078(8) 0.0017(6)
Cu6 0.0258(7) 0.0126(7) 0.0361(10) 0.0011(7) 0.0087(7) 0.0007(6)
O1E 0.027(4) 0.016(4) 0.029(6) -0.003(4) 0.007(4) -0.006(3)
N2E 0.020(5) 0.029(6) 0.024(7) 0.003(5) 0.002(5) 0.001(4)
C3E 0.018(6) 0.031(7) 0.026(8) -0.001(6) 0.005(6) -0.004(5)
C4E 0.036(7) 0.027(7) 0.047(10) -0.004(7) 0.013(7) -0.006(6)
C5E 0.022(6) 0.034(7) 0.030(8) -0.007(6) 0.003(6) -0.010(6)
C6E 0.025(6) 0.034(7) 0.012(7) -0.010(6) 0.006(6) -0.010(6)
C7E 0.033(6) 0.011(5) 0.023(8) -0.004(5) -0.002(6) -0.005(5)
C8E 0.053(8) 0.015(6) 0.039(9) -0.004(6) 0.005(7) -0.001(6)
N9E 0.029(5) 0.020(5) 0.018(7) -0.002(5) 0.006(5) 0.000(4)
O10E 0.036(5) 0.030(4) 0.021(5) 0.001(4) 0.007(4) -0.001(4)
C11E 0.025(6) 0.012(6) 0.022(8) 0.005(5) 0.000(6) 0.007(5)
C12E 0.025(6) 0.024(6) 0.018(8) -0.001(5) 0.004(6) 0.003(5)
C13E 0.027(6) 0.016(6) 0.026(8) -0.002(6) 0.003(6) -0.002(5)
N14E 0.025(5) 0.009(5) 0.025(7) -0.001(4) 0.004(5) -0.002(4)
C15E 0.020(6) 0.017(6) 0.035(9) -0.008(6) 0.012(6) -0.012(5)
N16E 0.025(5) 0.011(4) 0.028(7) 0.008(4) 0.006(5) 0.005(4)
C17E 0.029(7) 0.023(7) 0.092(13) 0.003(8) 0.032(8) 0.011(6)
C18E 0.026(7) 0.040(9) 0.139(17) 0.011(10) 0.034(10) 0.008(7)
C19E 0.025(7) 0.058(10) 0.128(17) 0.005(11) -0.002(9) 0.012(7)
O1C 0.038(5) 0.033(5) 0.023(5) 0.005(4) 0.004(4) 0.005(4)
N2C 0.030(5) 0.020(5) 0.022(7) 0.007(5) 0.001(5) 0.007(5)
C3C 0.038(7) 0.025(7) 0.038(9) 0.007(7) 0.012(7) 0.011(6)
C4C 0.043(7) 0.029(7) 0.035(9) -0.001(7) 0.009(7) 0.004(6)
C5C 0.057(9) 0.036(8) 0.046(10) 0.017(7) 0.009(8) 0.015(7)
C6C 0.038(7) 0.034(7) 0.023(9) 0.004(7) 0.010(6) 0.015(6)
C7C 0.017(6) 0.042(8) 0.056(10) 0.012(7) 0.011(6) 0.016(6)
C8C 0.037(7) 0.035(7) 0.047(10) -0.004(7) 0.001(7) 0.005(6)
N9C 0.012(5) 0.028(6) 0.045(8) 0.004(6) -0.001(5) 0.013(4)
O10C 0.023(4) 0.033(5) 0.025(6) 0.003(4) 0.002(4) -0.003(4)
C11C 0.007(5) 0.026(6) 0.042(9) 0.008(6) 0.005(6) 0.001(5)
C12C 0.023(4) 0.017(4) 0.019(4) 0.003(3) 0.000(3) 0.000(3)
C13C 0.019(6) 0.016(6) 0.023(8) -0.005(5) 0.000(5) 0.001(5)
N14C 0.020(5) 0.016(5) 0.031(7) 0.001(5) -0.002(5) -0.006(4)
C15C 0.026(6) 0.023(6) 0.018(8) -0.010(6) 0.004(6) 0.002(6)
N16C 0.024(5) 0.022(5) 0.034(7) 0.003(5) 0.015(5) 0.004(4)
C17C 0.035(7) 0.023(7) 0.045(10) 0.002(7) 0.018(7) 0.006(6)
C18C 0.019(6) 0.045(8) 0.072(12) 0.004(8) 0.020(8) -0.006(6)
C19C 0.028(7) 0.079(11) 0.072(13) 0.002(10) -0.003(8) -0.029(8)
O21 0.030(4) 0.012(4) 0.034(6) -0.007(4) 0.004(4) 0.002(4)
C51 0.021(6) 0.024(7) 0.021(8) -0.003(6) -0.013(6) -0.001(6)
F61 0.040(4) 0.052(5) 0.058(6) 0.009(4) 0.004(4) 0.028(4)
F62 0.028(3) 0.032(4) 0.062(6) -0.004(4) 0.024(4) -0.002(3)
F63 0.044(4) 0.024(4) 0.055(5) -0.014(4) 0.013(4) -0.002(3)
C52 0.021(4) 0.020(4) 0.016(4) 0.004(3) 0.001(3) 0.001(3)
C53 0.016(6) 0.024(6) 0.026(8) 0.000(6) 0.004(5) 0.002(5)
C54 0.024(6) 0.014(6) 0.028(9) 0.010(6) 0.002(6) -0.003(5)
C55 0.038(4) 0.032(5) 0.036(5) -0.001(4) 0.004(4) -0.004(4)
F64 0.080(5) 0.030(4) 0.103(6) 0.006(4) -0.006(5) -0.006(4)
F65 0.142(8) 0.043(5) 0.037(6) -0.014(4) 0.030(6) -0.048(5)
F66 0.127(7) 0.030(4) 0.143(9) -0.029(5) 0.108(7) -0.033(5)
O22 0.029(4) 0.014(4) 0.032(6) -0.003(4) 0.006(4) -0.005(3)
O23 0.016(4) 0.027(4) 0.031(5) -0.003(4) 0.009(4) -0.001(3)
C56 0.021(6) 0.038(8) 0.023(9) 0.011(7) 0.006(6) 0.000(6)
F67 0.061(5) 0.032(4) 0.040(5) 0.009(4) 0.012(4) 0.016(4)
F68 0.048(4) 0.026(4) 0.028(5) -0.009(4) 0.004(4) 0.009(3)
F69 0.032(4) 0.035(4) 0.063(6) 0.009(4) 0.005(4) 0.017(3)
C57 0.022(6) 0.014(6) 0.021(8) -0.007(5) -0.002(6) -0.002(5)
C58 0.026(6) 0.022(6) 0.036(9) 0.009(6) 0.016(6) 0.002(5)
C59 0.029(6) 0.019(6) 0.016(8) 0.005(6) -0.003(6) -0.004(5)
C60 0.037(8) 0.043(8) 0.030(10) -0.006(7) 0.012(7) -0.024(7)
F70 0.048(4) 0.047(5) 0.041(5) 0.018(4) 0.009(4) -0.002(4)
F71 0.029(4) 0.043(4) 0.077(6) 0.018(4) 0.022(4) -0.001(3)
F72 0.081(5) 0.032(4) 0.077(6) -0.016(4) 0.029(5) -0.032(4)
O24 0.034(4) 0.014(4) 0.035(6) 0.005(4) 0.011(4) 0.009(4)
O11 0.017(4) 0.016(4) 0.041(6) -0.003(4) 0.004(4) -0.003(3)
C26 0.043(8) 0.023(7) 0.012(9) -0.001(6) 0.001(6) -0.010(6)
F31 0.065(5) 0.019(4) 0.030(5) 0.007(3) -0.008(4) -0.008(3)
F32 0.028(4) 0.026(4) 0.082(6) -0.005(4) 0.022(4) -0.013(3)
F33 0.068(5) 0.020(4) 0.042(5) -0.014(4) 0.029(4) -0.015(3)
C27 0.023(6) 0.026(7) 0.022(8) -0.005(6) -0.001(6) -0.003(6)
C28 0.036(7) 0.028(7) 0.016(8) -0.001(6) -0.007(6) -0.005(6)
C29 0.016(6) 0.026(6) 0.024(8) 0.005(6) 0.006(6) 0.003(5)
C30 0.022(6) 0.015(6) 0.028(9) -0.003(6) 0.008(6) 0.003(5)
F34 0.041(4) 0.035(4) 0.043(5) -0.019(4) 0.016(4) -0.004(3)
F35 0.033(4) 0.025(4) 0.058(6) -0.004(4) 0.018(4) -0.001(3)
F36 0.063(5) 0.052(5) 0.044(5) 0.015(4) 0.019(4) 0.037(4)
O12 0.028(4) 0.015(4) 0.031(6) -0.003(4) 0.005(4) 0.004(4)
O13 0.026(4) 0.015(4) 0.052(7) -0.011(4) -0.003(4) 0.000(4)
C31 0.029(7) 0.024(7) 0.056(12) -0.009(7) 0.012(7) -0.003(6)
F37 0.018(3) 0.046(4) 0.078(6) -0.006(4) -0.008(4) 0.003(3)
F38 0.034(4) 0.036(4) 0.081(6) -0.009(4) 0.011(4) -0.015(3)
F39 0.050(4) 0.093(6) 0.022(5) -0.005(5) 0.003(4) -0.016(5)
C32 0.022(6) 0.029(7) 0.021(8) -0.005(6) 0.009(6) -0.005(6)
C33 0.006(5) 0.028(7) 0.044(9) -0.002(6) 0.006(5) -0.003(5)
C34 0.027(6) 0.028(7) 0.013(8) -0.001(6) 0.010(6) 0.003(6)
C35 0.022(6) 0.023(7) 0.034(9) -0.011(6) 0.006(6) 0.000(6)
F40 0.031(4) 0.026(4) 0.052(5) 0.010(4) 0.007(4) 0.003(3)
F41 0.058(4) 0.017(3) 0.038(5) 0.003(3) 0.001(4) -0.001(3)
F42 0.035(4) 0.034(4) 0.056(5) 0.010(4) 0.015(4) 0.000(3)
O14 0.027(4) 0.024(4) 0.028(5) 0.006(4) 0.001(4) 0.003(4)
O1F 0.029(4) 0.025(4) 0.025(6) 0.005(4) 0.006(4) 0.009(4)
N2F 0.013(5) 0.020(5) 0.034(7) -0.002(5) 0.008(5) 0.004(4)
C3F 0.019(6) 0.020(6) 0.034(9) -0.001(6) -0.004(6) 0.006(5)
C4F 0.016(6) 0.034(7) 0.060(10) 0.002(7) -0.004(7) 0.006(6)
C5F 0.046(8) 0.024(7) 0.041(10) 0.006(6) 0.020(7) 0.018(6)
C6F 0.037(7) 0.018(6) 0.008(7) 0.003(5) 0.002(6) 0.018(5)
C7F 0.044(7) 0.026(7) 0.032(9) 0.015(6) 0.007(7) 0.017(6)
C8F 0.042(7) 0.021(6) 0.044(9) -0.001(6) 0.013(7) -0.011(6)
N9F 0.035(6) 0.016(5) 0.034(8) 0.006(5) 0.011(5) 0.003(5)
O10F 0.045(5) 0.035(5) 0.023(6) 0.004(4) 0.012(4) 0.010(4)
C11F 0.014(5) 0.019(6) 0.038(9) 0.000(6) 0.003(6) 0.002(5)
C12F 0.019(6) 0.007(5) 0.038(8) 0.012(5) 0.009(6) 0.001(4)
C13F 0.018(6) 0.020(6) 0.022(8) 0.004(6) 0.007(5) 0.005(5)
N14F 0.018(5) 0.007(5) 0.031(7) 0.000(4) -0.002(5) 0.003(4)
C15F 0.026(6) 0.010(6) 0.020(8) 0.000(5) -0.010(6) 0.003(5)
N16F 0.024(5) 0.023(5) 0.026(7) -0.007(5) 0.010(5) -0.004(5)
C17F 0.029(7) 0.013(6) 0.062(11) -0.014(6) 0.016(7) -0.009(5)
C18F 0.019(6) 0.034(7) 0.062(11) -0.006(8) 0.002(7) -0.009(6)
C19F 0.031(7) 0.068(10) 0.066(12) -0.018(9) 0.012(8) -0.016(7)
O15 0.038(5) 0.013(4) 0.050(6) 0.003(4) 0.009(5) 0.009(4)
C36 0.046(9) 0.036(9) 0.066(13) -0.006(9) 0.012(9) 0.019(8)
F43 0.072(6) 0.126(9) 0.172(12) 0.106(9) -0.038(7) -0.011(7)
F44 0.053(5) 0.076(6) 0.119(9) -0.046(6) -0.015(5) 0.013(5)
F45 0.033(4) 0.142(9) 0.083(7) -0.034(7) 0.012(5) 0.008(5)
C37 0.020(6) 0.022(7) 0.061(11) 0.000(7) 0.019(7) -0.002(5)
C38 0.031(7) 0.013(6) 0.034(9) -0.011(6) 0.007(6) -0.010(5)
C39 0.034(7) 0.010(6) 0.031(9) -0.002(5) 0.013(6) 0.000(5)
C40 0.037(8) 0.017(6) 0.055(11) -0.007(7) 0.006(8) -0.003(6)
F46 0.090(6) 0.026(4) 0.027(5) 0.012(4) 0.001(4) 0.003(4)
F47 0.050(5) 0.034(4) 0.064(6) 0.001(4) 0.011(4) 0.012(4)
F48 0.082(5) 0.020(4) 0.061(6) -0.011(4) 0.013(5) -0.002(4)
O16 0.027(4) 0.025(4) 0.032(6) 0.003(4) 0.003(4) -0.001(4)
O17 0.032(4) 0.018(4) 0.022(5) -0.002(4) -0.003(4) 0.004(4)
C41 0.038(7) 0.018(6) 0.043(10) 0.005(7) 0.011(7) -0.001(6)
F49 0.027(4) 0.110(7) 0.053(6) 0.037(5) -0.006(4) 0.002(4)
F50 0.026(4) 0.048(5) 0.097(7) -0.021(5) 0.014(4) 0.002(4)
F51 0.040(4) 0.031(4) 0.079(6) -0.009(4) -0.007(4) -0.009(3)
C42 0.025(7) 0.036(8) 0.014(8) 0.002(6) 0.000(6) 0.009(6)
C43 0.037(7) 0.024(6) 0.011(7) 0.006(6) 0.007(6) -0.001(6)
C44 0.027(6) 0.013(6) 0.033(9) 0.004(6) 0.007(6) 0.007(5)
C45 0.051(9) 0.026(7) 0.037(10) 0.012(7) 0.010(8) 0.012(7)
F52 0.040(4) 0.013(3) 0.082(6) 0.005(4) 0.030(4) -0.008(3)
F53 0.050(4) 0.016(3) 0.060(6) 0.012(4) 0.008(4) 0.004(3)
F54 0.080(5) 0.017(3) 0.041(5) -0.005(4) 0.004(4) 0.007(4)
O18 0.024(4) 0.011(4) 0.038(6) -0.001(4) 0.006(4) -0.001(3)
C11S 0.050 0.050 0.050 0.000 0.009 0.000
O11S 0.091(6) 0.032(5) 0.087(8) 0.001(5) 0.023(6) 0.004(5)
C12S 0.078(10) 0.051(9) 0.030(10) -0.009(7) 0.012(7) 0.001(8)
C13S 0.028(6) 0.029(6) 0.061(10) -0.002(6) 0.008(6) -0.003(5)
O21S 0.066(5) 0.022(5) 0.080(8) -0.005(5) -0.006(5) -0.002(4)
C21S 0.041(7) 0.026(7) 0.056(11) 0.023(7) 0.007(7) -0.010(6)
C22S 0.048(7) 0.059(9) 0.067(11) 0.029(8) -0.025(8) 0.001(7)
C23S 0.045(7) 0.034(7) 0.071(11) -0.010(7) 0.024(7) 0.012(6)
O31S 0.073(6) 0.030(5) 0.057(7) 0.002(5) 0.011(5) -0.011(5)
C31S 0.033(7) 0.025(7) 0.058(11) -0.006(7) 0.016(7) -0.011(6)
C32S 0.032(6) 0.015(5) 0.057(9) 0.001(6) 0.000(6) -0.002(5)
C33S 0.085(10) 0.069(10) 0.070(13) -0.014(10) -0.027(10) -0.047(9)

loop_
_atom_type_symbol
_atom_type_description
_atom_type_scat_dispersion_real
_atom_type_scat_dispersion_imag
_atom_type_scat_source
C C 0.0033 0.0016 'International Tables Vol C Tables 4.2.6.8 and 6.1.1.4'
H H 0.0000 0.0000 'International Tables Vol C Tables 4.2.6.8 and 6.1.1.4'
N N 0.0061 0.0033 'International Tables Vol C Tables 4.2.6.8 and 6.1.1.4'
O O 0.0106 0.0060 'International Tables Vol C Tables 4.2.6.8 and 6.1.1.4'
F F 0.0171 0.0103 'International Tables Vol C Tables 4.2.6.8 and 6.1.1.4'
Cu Cu 0.3201 1.2651 'International Tables Vol C Tables 4.2.6.8 and 6.1.1.4'

loop_
_geom_angle_atom_site_label_1
_geom_angle_atom_site_label_2
_geom_angle_atom_site_label_3
_geom_angle
_geom_angle_site_symmetry_1
_geom_angle_site_symmetry_3
_geom_angle_publ_flag
N14B Cu1 O8 172.8(3) . . ?
N14B Cu1 O5 92.2(3) . . ?
O8 Cu1 O5 94.3(3) . . ?
N14B Cu1 O1D 82.0(3) . . ?
O8 Cu1 O1D 91.4(3) . . ?
O5 Cu1 O1D 174.1(3) . . ?
N14B Cu1 O6 98.2(3) . . ?
O8 Cu1 O6 85.6(3) . . ?
O5 Cu1 O6 83.2(3) . . ?
O1D Cu1 O6 98.8(3) . . ?
N14B Cu1 O7 93.1(3) . . ?
O8 Cu1 O7 85.3(3) . . ?
O5 Cu1 O7 78.7(3) . . ?
O1D Cu1 O7 100.3(3) . . ?
O6 Cu1 O7 159.0(2) . . ?
O2 Cu2 N14D 171.4(3) . . ?
O2 Cu2 O1 92.1(3) . . ?
N14D Cu2 O1 89.7(3) . . ?
O2 Cu2 O9 87.0(3) . . ?
N14D Cu2 O9 92.3(3) . . ?
O1 Cu2 O9 172.2(3) . . ?
O2 Cu2 O10 87.5(3) . . ?
N14D Cu2 O10 101.0(3) . . ?
O1 Cu2 O10 85.6(3) . . ?
O9 Cu2 O10 86.6(3) . . ?
O2 Cu2 O10A 93.9(3) . 2_564 ?
N14D Cu2 O10A 77.6(3) . 2_564 ?
O1 Cu2 O10A 92.3(3) . 2_564 ?
O9 Cu2 O10A 95.5(3) . 2_564 ?
O10 Cu2 O10A 177.6(3) . 2_564 ?
O19 Cu3 N14A 169.8(3) . . ?
O19 Cu3 O20 91.4(3) . . ?
N14A Cu3 O20 89.2(3) . . ?
O19 Cu3 O4 87.0(3) . . ?
N14A Cu3 O4 93.7(3) . . ?
O20 Cu3 O4 172.6(3) . . ?
O19 Cu3 O3 88.6(3) . . ?
N14A Cu3 O3 101.6(3) . . ?
O20 Cu3 O3 86.5(3) . . ?
O4 Cu3 O3 86.3(3) . . ?
O19 Cu3 O1B 89.8(3) . 1_455 ?
N14A Cu3 O1B 80.0(3) . 1_455 ?
O20 Cu3 O1B 90.9(3) . 1_455 ?
O4 Cu3 O1B 96.3(3) . 1_455 ?
O3 Cu3 O1B 176.9(3) . 1_455 ?
N2B O1B Cu3 123.4(5) . 1_655 ?
O1B N2B C11B 125.4(9) . . ?
O1B N2B C3B 122.8(8) . . ?
C11B N2B C3B 111.7(9) . . ?
N2B C3B C5B 110.9(9) . . ?
N2B C3B C6B 101.2(8) . . ?
C5B C3B C6B 117.1(9) . . ?
N2B C3B C4B 104.7(8) . . ?
C5B C3B C4B 109.6(8) . . ?
C6B C3B C4B 112.4(9) . . ?
N9B C6B C3B 98.2(8) . . ?
N9B C6B C8B 109.6(10) . . ?
C3B C6B C8B 115.7(8) . . ?
N9B C6B C7B 106.5(8) . . ?
C3B C6B C7B 111.7(10) . . ?
C8B C6B C7B 113.5(9) . . ?
O10B N9B C11B 124.1(9) . . ?
O10B N9B C6B 122.2(9) . . ?
C11B N9B C6B 113.2(10) . . ?
N2B C11B N9B 106.6(9) . . ?
N2B C11B C12B 129.6(10) . . ?
N9B C11B C12B 123.7(10) . . ?
C13B C12B N16B 106.0(9) . . ?
C13B C12B C11B 130.1(9) . . ?
N16B C12B C11B 123.8(9) . . ?
C12B C13B N14B 109.6(10) . . ?
C12B C13B Cu1 140.1(7) . . ?
N14B C13B Cu1 31.6(5) . . ?
C15B N14B C13B 105.4(9) . . ?
C15B N14B Cu1 126.6(7) . . ?
C13B N14B Cu1 126.4(7) . . ?
N16B C15B N14B 112.9(9) . . ?
N16B C15B Cu1 143.7(7) . . ?
N14B C15B Cu1 31.9(5) . . ?
C15B N16B C12B 106.1(8) . . ?
C15B N16B C17B 124.0(9) . . ?
C12B N16B C17B 127.3(9) . . ?
N16B C17B C18B 113.6(10) . . ?
C17B C18B C19B 112.9(10) . . ?
N2D O1D Cu1 122.7(6) . . ?
O1D N2D C11D 127.0(9) . . ?
O1D N2D C3D 121.3(8) . . ?
C11D N2D C3D 111.5(9) . . ?
O1D N2D Cu1 35.3(4) . . ?
C11D N2D Cu1 111.0(6) . . ?
C3D N2D Cu1 128.0(7) . . ?
N2D C3D C6D 100.0(8) . . ?
N2D C3D C4D 106.4(8) . . ?
C6D C3D C4D 114.3(10) . . ?
N2D C3D C5D 110.1(9) . . ?
C6D C3D C5D 113.6(9) . . ?
C4D C3D C5D 111.6(9) . . ?
C8D C6D N9D 108.5(10) . . ?
C8D C6D C3D 116.3(9) . . ?
N9D C6D C3D 100.1(8) . . ?
C8D C6D C7D 111.1(9) . . ?
N9D C6D C7D 105.1(8) . . ?
C3D C6D C7D 114.4(10) . . ?
O10D N9D C11D 124.5(9) . . ?
O10D N9D C6D 123.6(9) . . ?
C11D N9D C6D 111.5(9) . . ?
N2D C11D N9D 108.5(9) . . ?
N2D C11D C12D 128.6(10) . . ?
N9D C11D C12D 122.8(10) . . ?
C13D C12D N16D 106.6(9) . . ?
C13D C12D C11D 127.4(10) . . ?
N16D C12D C11D 125.9(10) . . ?
C12D C13D N14D 109.6(9) . . ?
C12D C13D Cu2 140.6(8) . . ?
N14D C13D Cu2 31.5(5) . . ?
C15D N14D C13D 105.0(9) . . ?
C15D N14D Cu2 127.2(8) . . ?
C13D N14D Cu2 127.1(7) . . ?
N16D C15D N14D 112.1(10) . . ?
N16D C15D Cu2 143.3(8) . . ?
N14D C15D Cu2 31.7(5) . . ?
C15D N16D C12D 106.5(9) . . ?
C15D N16D C17D 122.5(9) . . ?
C12D N16D C17D 129.6(9) . . ?
N16D C17D C18D 112.8(9) . . ?
C17D C18D C19D 111.5(10) . . ?
C2 O1 Cu2 123.9(7) . . ?
F1A C1 F2A 110.3(17) . . ?
F2 C1 F1 108.2(13) . . ?
F1A C1 F3A 104.7(17) . . ?
F2A C1 F3A 105.5(14) . . ?
F2 C1 F3 104.9(13) . . ?
F1 C1 F3 110.9(13) . . ?
F1A C1 C2 113.5(13) . . ?
F2A C1 C2 114.1(13) . . ?
F2 C1 C2 111.2(11) . . ?
F1 C1 C2 115.6(12) . . ?
F3A C1 C2 107.9(12) . . ?
F3 C1 C2 105.5(10) . . ?
O1 C2 C3 125.6(10) . . ?
O1 C2 C1 116.1(10) . . ?
C3 C2 C1 118.3(10) . . ?
O1 C2 Cu2 34.8(5) . . ?
C3 C2 Cu2 91.7(6) . . ?
C1 C2 Cu2 148.9(8) . . ?
C4 C3 C2 122.0(10) . . ?
C4 C3 Cu2 60.8(7) . . ?
C2 C3 Cu2 62.2(6) . . ?
O2 C4 C3 129.9(11) . . ?
O2 C4 C5 110.4(10) . . ?
C3 C4 C5 119.6(11) . . ?
O2 C4 Cu2 35.8(5) . . ?
C3 C4 Cu2 94.6(8) . . ?
C5 C4 Cu2 144.5(8) . . ?
F5 C5 F6 106.6(10) . . ?
F5 C5 F4 106.9(10) . . ?
F6 C5 F4 104.5(9) . . ?
F5 C5 C4 113.7(9) . . ?
F6 C5 C4 113.2(10) . . ?
F4 C5 C4 111.3(10) . . ?
C4 O2 Cu2 121.6(7) . . ?
C7 O3 Cu3 118.8(7) . . ?
F9 C6 F8 105.8(10) . . ?
F9 C6 F7 105.6(9) . . ?
F8 C6 F7 103.5(11) . . ?
F9 C6 C7 114.1(11) . . ?
F8 C6 C7 113.0(10) . . ?
F7 C6 C7 113.8(10) . . ?
O3 C7 C8 126.7(11) . . ?
O3 C7 C6 116.2(10) . . ?
C8 C7 C6 116.9(11) . . ?
O3 C7 Cu3 40.8(5) . . ?
C8 C7 Cu3 87.3(7) . . ?
C6 C7 Cu3 155.0(9) . . ?
C9 C8 C7 124.2(10) . . ?
O4 C9 C8 131.0(10) . . ?
O4 C9 C10 110.1(9) . . ?
C8 C9 C10 118.8(10) . . ?
O4 C9 Cu3 34.4(4) . . ?
C8 C9 Cu3 98.2(7) . . ?
C10 C9 Cu3 142.1(8) . . ?
F12 C10 F11 107.4(10) . . ?
F12 C10 F10 107.1(10) . . ?
F11 C10 F10 106.9(9) . . ?
F12 C10 C9 111.6(9) . . ?
F11 C10 C9 111.6(10) . . ?
F10 C10 C9 111.9(9) . . ?
C9 O4 Cu3 123.9(6) . . ?
C47 O19 Cu3 123.0(6) . . ?
F56 C46 F55 108.0(9) . . ?
F56 C46 F57 105.8(8) . . ?
F55 C46 F57 107.3(10) . . ?
F56 C46 C47 111.5(11) . . ?
F55 C46 C47 111.8(9) . . ?
F57 C46 C47 112.2(9) . . ?
O19 C47 C48 130.3(10) . . ?
O19 C47 C46 110.6(9) . . ?
C48 C47 C46 119.1(10) . . ?
O19 C47 Cu3 35.0(4) . . ?
C48 C47 Cu3 95.6(7) . . ?
C46 C47 Cu3 144.6(7) . . ?
C47 C48 C49 119.9(10) . . ?
O20 C49 C48 126.7(10) . . ?
O20 C49 C50 115.1(10) . . ?
C48 C49 C50 118.2(9) . . ?
O20 C49 Cu3 34.2(5) . . ?
C48 C49 Cu3 93.4(6) . . ?
C50 C49 Cu3 147.5(8) . . ?
F60 C50 F58 105.4(10) . . ?
F60 C50 F59 106.6(10) . . ?
F58 C50 F59 108.6(11) . . ?
F60 C50 C49 113.6(10) . . ?
F58 C50 C49 110.7(10) . . ?
F59 C50 C49 111.6(10) . . ?
C49 O20 Cu3 125.2(7) . . ?
O1A N2A C11A 126.5(9) . . ?
O1A N2A C3A 122.1(8) . . ?
C11A N2A C3A 110.6(9) . . ?
N2A C3A C6A 100.1(8) . . ?
N2A C3A C5A 110.0(9) . . ?
C6A C3A C5A 116.8(9) . . ?
N2A C3A C4A 105.9(9) . . ?
C6A C3A C4A 112.7(10) . . ?
C5A C3A C4A 110.3(9) . . ?
C3A C6A C8A 115.9(9) . . ?
C3A C6A N10A 100.3(8) . . ?
C8A C6A N10A 110.0(10) . . ?
C3A C6A C7A 114.0(10) . . ?
C8A C6A C7A 110.2(9) . . ?
N10A C6A C7A 105.4(8) . . ?
N10A O10A Cu2 118.9(6) . 2_565 ?
C11A N10A O10A 128.8(9) . . ?
C11A N10A C6A 109.7(9) . . ?
O10A N10A C6A 121.4(8) . . ?
N10A C11A N2A 109.9(9) . . ?
N10A C11A C12A 126.2(10) . . ?
N2A C11A C12A 123.4(10) . . ?
C13A C12A N16A 109.6(10) . . ?
C13A C12A C11A 126.0(10) . . ?
N16A C12A C11A 124.3(9) . . ?
C12A C13A N14A 108.5(10) . . ?
C12A C13A Cu3 139.1(8) . . ?
N14A C13A Cu3 31.4(5) . . ?
C15A N14A C13A 105.8(9) . . ?
C15A N14A Cu3 125.6(7) . . ?
C13A N14A Cu3 127.1(7) . . ?
N14A C15A N16A 110.9(9) . . ?
N14A C15A Cu3 32.8(5) . . ?
N16A C15A Cu3 143.0(7) . . ?
C15A N16A C12A 105.1(9) . . ?
C15A N16A C17A 123.2(8) . . ?
C12A N16A C17A 129.3(9) . . ?
N16A C17A C18A 111.3(9) . . ?
C19A C18A C17A 114.8(9) . . ?
C12 O5 Cu1 125.7(7) . . ?
F14 C11 F15 108.1(10) . . ?
F14 C11 F13 105.4(10) . . ?
F15 C11 F13 105.5(9) . . ?
F14 C11 C12 114.4(10) . . ?
F15 C11 C12 111.6(10) . . ?
F13 C11 C12 111.2(10) . . ?
O5 C12 C13 126.5(10) . . ?
O5 C12 C11 113.6(10) . . ?
C13 C12 C11 119.1(11) . . ?
O5 C12 Cu1 33.4(5) . . ?
C13 C12 Cu1 96.1(7) . . ?
C11 C12 Cu1 144.6(8) . . ?
C12 C13 C14 122.5(11) . . ?
O6 C14 C13 129.8(10) . . ?
O6 C14 C15 111.4(9) . . ?
C13 C14 C15 118.8(10) . . ?
O6 C14 Cu1 40.0(5) . . ?
C13 C14 Cu1 91.6(7) . . ?
C15 C14 Cu1 146.4(8) . . ?
F17 C15 F18 108.9(10) . . ?
F17 C15 F16 109.9(9) . . ?
F18 C15 F16 103.8(9) . . ?
F17 C15 C14 111.2(10) . . ?
F18 C15 C14 110.6(9) . . ?
F16 C15 C14 112.2(9) . . ?
C14 O6 Cu1 119.0(6) . . ?
C17 O7 Cu1 115.0(7) . . ?
F20 C16 F19 104.5(9) . . ?
F20 C16 F21 106.2(11) . . ?
F19 C16 F21 108.1(10) . . ?
F20 C16 C17 110.5(10) . . ?
F19 C16 C17 111.1(11) . . ?
F21 C16 C17 115.7(10) . . ?
O7 C17 C18 128.2(10) . . ?
O7 C17 C16 116.6(10) . . ?
C18 C17 C16 114.8(9) . . ?
O7 C17 Cu1 44.1(5) . . ?
C18 C17 Cu1 89.2(6) . . ?
C16 C17 Cu1 151.9(8) . . ?
C19 C18 C17 121.1(9) . . ?
O8 C19 C18 131.0(10) . . ?
O8 C19 C20 111.4(9) . . ?
C18 C19 C20 117.5(10) . . ?
O8 C19 Cu1 33.7(5) . . ?
C18 C19 Cu1 98.8(7) . . ?
C20 C19 Cu1 142.4(8) . . ?
F24 C20 F23 107.3(10) . . ?
F24 C20 F22 105.7(10) . . ?
F23 C20 F22 104.1(10) . . ?
F24 C20 C19 115.1(10) . . ?
F23 C20 C19 111.9(10) . . ?
F22 C20 C19 111.9(10) . . ?
C19 O8 Cu1 125.0(7) . . ?
C22 O9 Cu2 124.3(6) . . ?
F26 C21 F27 108.4(10) . . ?
F26 C21 F25 104.6(11) . . ?
F27 C21 F25 107.2(9) . . ?
F26 C21 C22 112.8(10) . . ?
F27 C21 C22 114.8(10) . . ?
F25 C21 C22 108.5(10) . . ?
O9 C22 C23 130.5(10) . . ?
O9 C22 C21 111.9(9) . . ?
C23 C22 C21 117.6(10) . . ?
O9 C22 Cu2 34.2(4) . . ?
C23 C22 Cu2 97.5(7) . . ?
C21 C22 Cu2 143.8(8) . . ?
C22 C23 C24 124.7(10) . . ?
O10 C24 C23 127.9(11) . . ?
O10 C24 C25 116.8(10) . . ?
C23 C24 C25 115.3(11) . . ?
O10 C24 Cu2 41.7(6) . . ?
C23 C24 Cu2 88.1(7) . . ?
C25 C24 Cu2 153.8(8) . . ?
F28 C25 F30 107.9(11) . . ?
F28 C25 F29 105.5(11) . . ?
F30 C25 F29 105.9(10) . . ?
F28 C25 C24 114.4(10) . . ?
F30 C25 C24 109.7(10) . . ?
F29 C25 C24 113.0(11) . . ?
C24 O10 Cu2 118.1(7) . . ?
O24 Cu4 N14E 172.4(4) . . ?
O24 Cu4 O16 87.8(3) . . ?
N14E Cu4 O16 92.5(3) . . ?
O24 Cu4 O23 89.6(3) . . ?
N14E Cu4 O23 91.6(3) . . ?
O16 Cu4 O23 168.5(3) . . ?
O24 Cu4 O15 89.9(3) . . ?
N14E Cu4 O15 97.6(3) . . ?
O16 Cu4 O15 85.4(3) . . ?
O23 Cu4 O15 83.4(3) . . ?
O24 Cu4 O10C 92.7(3) . . ?
N14E Cu4 O10C 79.7(3) . . ?
O16 Cu4 O10C 91.2(3) . . ?
O23 Cu4 O10C 100.1(3) . . ?
O15 Cu4 O10C 175.6(3) . . ?
N14F Cu5 O12 171.1(3) . . ?
N14F Cu5 O14 91.9(3) . . ?
O12 Cu5 O14 88.8(3) . . ?
N14F Cu5 O11 89.8(3) . . ?
O12 Cu5 O11 90.8(3) . . ?
O14 Cu5 O11 171.1(3) . . ?
N14F Cu5 O13 99.9(3) . . ?
O12 Cu5 O13 88.9(3) . . ?
O14 Cu5 O13 86.7(3) . . ?
O11 Cu5 O13 84.5(3) . . ?
N14F Cu5 O1E 79.7(3) . . ?
O12 Cu5 O1E 91.5(3) . . ?
O14 Cu5 O1E 90.6(3) . . ?
O11 Cu5 O1E 98.3(3) . . ?
O13 Cu5 O1E 177.2(3) . . ?
O18 Cu6 O21 88.4(3) . . ?
O18 Cu6 O22 172.0(3) . . ?
O21 Cu6 O22 91.3(3) . . ?
O18 Cu6 N14C 91.8(3) . . ?
O21 Cu6 N14C 170.3(3) . . ?
O22 Cu6 N14C 89.8(3) . . ?
O18 Cu6 O17 86.2(3) . . ?
O21 Cu6 O17 86.3(3) . . ?
O22 Cu6 O17 85.8(3) . . ?
N14C Cu6 O17 103.4(3) . . ?
O18 Cu6 O1F 95.2(3) . 4_465 ?
O21 Cu6 O1F 90.2(3) . 4_465 ?
O22 Cu6 O1F 92.7(3) . 4_465 ?
N14C Cu6 O1F 80.1(3) . 4_465 ?
O17 Cu6 O1F 176.3(3) . 4_465 ?
N2E O1E Cu5 124.0(6) . . ?
O1E N2E C11E 128.3(9) . . ?
O1E N2E C3E 121.9(9) . . ?
C11E N2E C3E 109.6(9) . . ?
C4E C3E N2E 110.8(9) . . ?
C4E C3E C5E 109.7(9) . . ?
N2E C3E C5E 105.9(8) . . ?
C4E C3E C6E 116.6(9) . . ?
N2E C3E C6E 99.1(8) . . ?
C5E C3E C6E 113.7(9) . . ?
C8E C6E N9E 104.9(8) . . ?
C8E C6E C7E 112.3(9) . . ?
N9E C6E C7E 110.6(9) . . ?
C8E C6E C3E 113.0(9) . . ?
N9E C6E C3E 100.7(8) . . ?
C7E C6E C3E 114.2(8) . . ?
O10E N9E C11E 127.2(9) . . ?
O10E N9E C6E 122.3(8) . . ?
C11E N9E C6E 110.4(9) . . ?
N9E C11E N2E 111.0(9) . . ?
N9E C11E C12E 122.9(10) . . ?
N2E C11E C12E 126.0(10) . . ?
C13E C12E N16E 107.1(9) . . ?
C13E C12E C11E 128.0(10) . . ?
N16E C12E C11E 124.9(9) . . ?
N14E C13E C12E 110.3(10) . . ?
N14E C13E Cu4 30.3(5) . . ?
C12E C13E Cu4 139.8(8) . . ?
C15E N14E C13E 105.0(9) . . ?
C15E N14E Cu4 124.9(7) . . ?
C13E N14E Cu4 129.1(7) . . ?
N14E C15E N16E 112.9(9) . . ?
N14E C15E Cu4 33.2(5) . . ?
N16E C15E Cu4 145.2(7) . . ?
C15E N16E C12E 104.7(8) . . ?
C15E N16E C17E 125.1(9) . . ?
C12E N16E C17E 129.4(9) . . ?
N16E C17E C18E 109.4(10) . . ?
C17E C18E C19E 116.3(11) . . ?
O1C N2C C11C 124.7(9) . . ?
O1C N2C C3C 122.5(9) . . ?
C11C N2C C3C 112.0(10) . . ?
N2C C3C C4C 106.9(9) . . ?
N2C C3C C5C 111.8(10) . . ?
C4C C3C C5C 109.6(10) . . ?
N2C C3C C6C 100.6(9) . . ?
C4C C3C C6C 112.7(10) . . ?
C5C C3C C6C 114.7(9) . . ?
N9C C6C C8C 111.9(10) . . ?
N9C C6C C3C 100.3(8) . . ?
C8C C6C C3C 117.9(10) . . ?
N9C C6C C7C 104.7(9) . . ?
C8C C6C C7C 107.5(9) . . ?
C3C C6C C7C 113.7(10) . . ?
O10C N9C C11C 125.8(9) . . ?
O10C N9C C6C 122.4(9) . . ?
C11C N9C C6C 111.8(10) . . ?
N9C O10C Cu4 119.4(6) . . ?
N9C C11C N2C 107.7(10) . . ?
N9C C11C C12C 128.7(11) . . ?
N2C C11C C12C 123.7(11) . . ?
C13C C12C N16C 107.5(9) . . ?
C13C C12C C11C 127.6(10) . . ?
N16C C12C C11C 124.9(9) . . ?
C12C C13C N14C 109.3(10) . . ?
C12C C13C Cu6 140.0(8) . . ?
N14C C13C Cu6 31.6(5) . . ?
C15C N14C C13C 104.9(9) . . ?
C15C N14C Cu6 126.1(7) . . ?
C13C N14C Cu6 127.1(7) . . ?
N16C C15C N14C 112.1(10) . . ?
N16C C15C Cu6 143.7(8) . . ?
N14C C15C Cu6 32.6(5) . . ?
C15C N16C C12C 106.1(9) . . ?
C15C N16C C17C 125.3(9) . . ?
C12C N16C C17C 127.2(9) . . ?
N16C C17C C18C 110.5(10) . . ?
C17C C18C C19C 114.5(10) . . ?
C52 O21 Cu6 122.7(7) . . ?
F62 C51 F61 106.8(8) . . ?
F62 C51 F63 105.7(9) . . ?
F61 C51 F63 105.6(9) . . ?
F62 C51 C52 115.4(9) . . ?
F61 C51 C52 110.9(10) . . ?
F63 C51 C52 111.8(9) . . ?
O21 C52 C53 130.3(10) . . ?
O21 C52 C51 112.9(9) . . ?
C53 C52 C51 116.7(10) . . ?
O21 C52 Cu6 35.5(5) . . ?
C53 C52 Cu6 95.2(7) . . ?
C51 C52 Cu6 146.8(7) . . ?
C54 C53 C52 117.4(10) . . ?
O22 C54 C53 132.6(10) . . ?
O22 C54 C55 111.3(10) . . ?
C53 C54 C55 115.8(10) . . ?
O22 C54 Cu6 36.2(5) . . ?
C53 C54 Cu6 96.8(7) . . ?
C55 C54 Cu6 145.0(8) . . ?
F66 C55 F65 110.4(11) . . ?
F66 C55 F64 105.5(11) . . ?
F65 C55 F64 103.7(11) . . ?
F66 C55 C54 114.1(11) . . ?
F65 C55 C54 111.4(11) . . ?
F64 C55 C54 111.1(10) . . ?
C54 O22 Cu6 122.0(7) . . ?
C57 O23 Cu4 120.0(7) . . ?
F68 C56 F67 109.7(9) . . ?
F68 C56 F69 105.8(10) . . ?
F67 C56 F69 107.3(10) . . ?
F68 C56 C57 110.4(9) . . ?
F67 C56 C57 111.7(9) . . ?
F69 C56 C57 111.7(9) . . ?
O23 C57 C58 130.4(10) . . ?
O23 C57 C56 112.1(9) . . ?
C58 C57 C56 117.5(9) . . ?
O23 C57 Cu4 38.0(5) . . ?
C58 C57 Cu4 94.3(6) . . ?
C56 C57 Cu4 146.1(8) . . ?
C59 C58 C57 119.2(9) . . ?
O24 C59 C58 129.4(10) . . ?
O24 C59 C60 112.1(9) . . ?
C58 C59 C60 118.5(10) . . ?
O24 C59 Cu4 34.6(5) . . ?
C58 C59 Cu4 95.7(7) . . ?
C60 C59 Cu4 144.6(8) . . ?
F70 C60 F71 107.2(10) . . ?
F70 C60 F72 107.0(11) . . ?
F71 C60 F72 106.8(10) . . ?
F70 C60 C59 111.8(10) . . ?
F71 C60 C59 112.9(11) . . ?
F72 C60 C59 110.8(10) . . ?
C59 O24 Cu4 123.2(7) . . ?
C27 O11 Cu5 119.8(7) . . ?
F32 C26 F33 109.7(10) . . ?
F32 C26 F31 105.5(10) . . ?
F33 C26 F31 105.9(9) . . ?
F32 C26 C27 112.8(10) . . ?
F33 C26 C27 112.4(9) . . ?
F31 C26 C27 110.1(9) . . ?
O11 C27 C28 129.3(11) . . ?
O11 C27 C26 111.6(10) . . ?
C28 C27 C26 118.7(10) . . ?
O11 C27 Cu5 37.5(5) . . ?
C28 C27 Cu5 95.2(7) . . ?
C26 C27 Cu5 145.0(8) . . ?
C27 C28 C29 120.6(11) . . ?
C27 C28 Cu5 60.3(7) . . ?
C29 C28 Cu5 60.9(6) . . ?
O12 C29 C28 129.6(10) . . ?
O12 C29 C30 112.0(9) . . ?
C28 C29 C30 118.3(10) . . ?
O12 C29 Cu5 35.9(5) . . ?
C28 C29 Cu5 94.2(7) . . ?
C30 C29 Cu5 146.5(7) . . ?
F34 C30 F36 106.7(9) . . ?
F34 C30 F35 107.0(9) . . ?
F36 C30 F35 107.0(9) . . ?
F34 C30 C29 111.9(9) . . ?
F36 C30 C29 110.0(10) . . ?
F35 C30 C29 113.9(9) . . ?
C29 O12 Cu5 121.4(7) . . ?
C32 O13 Cu5 116.6(7) . . ?
F39 C31 F37 108.8(11) . . ?
F39 C31 F38 109.3(10) . . ?
F37 C31 F38 106.2(9) . . ?
F39 C31 C32 111.3(10) . . ?
F37 C31 C32 110.4(10) . . ?
F38 C31 C32 110.6(11) . . ?
O13 C32 C33 131.0(10) . . ?
O13 C32 C31 114.1(10) . . ?
C33 C32 C31 114.3(10) . . ?
O13 C32 Cu5 42.3(5) . . ?
C33 C32 Cu5 90.8(7) . . ?
C31 C32 Cu5 154.4(8) . . ?
C34 C33 C32 120.9(11) . . ?
O14 C34 C33 132.0(11) . . ?
O14 C34 C35 111.4(9) . . ?
C33 C34 C35 116.6(10) . . ?
O14 C34 Cu5 34.5(5) . . ?
C33 C34 Cu5 98.3(7) . . ?
C35 C34 Cu5 144.7(8) . . ?
F40 C35 F42 107.3(10) . . ?
F40 C35 F41 104.6(9) . . ?
F42 C35 F41 108.0(9) . . ?
F40 C35 C34 114.4(9) . . ?
F42 C35 C34 110.6(9) . . ?
F41 C35 C34 111.5(10) . . ?
C34 O14 Cu5 124.4(7) . . ?
N2F O1F Cu6 119.6(6) . 4_564 ?
O1F N2F C11F 125.0(8) . . ?
O1F N2F C3F 122.8(8) . . ?
C11F N2F C3F 111.9(9) . . ?
N2F C3F C4F 106.2(8) . . ?
N2F C3F C5F 109.2(9) . . ?
C4F C3F C5F 111.1(9) . . ?
N2F C3F C6F 99.9(8) . . ?
C4F C3F C6F 115.0(10) . . ?
C5F C3F C6F 114.3(9) . . ?
C8F C6F C7F 109.0(9) . . ?
C8F C6F N9F 106.0(8) . . ?
C7F C6F N9F 108.3(9) . . ?
C8F C6F C3F 115.9(9) . . ?
C7F C6F C3F 116.6(9) . . ?
N9F C6F C3F 99.9(8) . . ?
O10F N9F C11F 125.4(9) . . ?
O10F N9F C6F 124.9(8) . . ?
C11F N9F C6F 109.0(9) . . ?
N2F C11F N9F 108.2(9) . . ?
N2F C11F C12F 130.1(10) . . ?
N9F C11F C12F 121.7(10) . . ?
C13F C12F N16F 107.1(9) . . ?
C13F C12F C11F 127.0(9) . . ?
N16F C12F C11F 125.8(9) . . ?
C12F C13F N14F 109.3(9) . . ?
C12F C13F Cu5 139.5(7) . . ?
N14F C13F Cu5 31.2(4) . . ?
C15F N14F C13F 104.7(8) . . ?
C15F N14F Cu5 127.2(7) . . ?
C13F N14F Cu5 126.8(7) . . ?
N14F C15F N16F 113.0(9) . . ?
N14F C15F Cu5 31.5(5) . . ?
N16F C15F Cu5 143.4(7) . . ?
C15F N16F C12F 105.9(8) . . ?
C15F N16F C17F 125.1(9) . . ?
C12F N16F C17F 127.1(9) . . ?
N16F C17F C18F 109.5(10) . . ?
C17F C18F C19F 113.5(9) . . ?
C37 O15 Cu4 116.3(8) . . ?
F43 C36 F44 108.1(14) . . ?
F43 C36 F45 107.6(12) . . ?
F44 C36 F45 104.8(13) . . ?
F43 C36 C37 111.2(13) . . ?
F44 C36 C37 116.1(11) . . ?
F45 C36 C37 108.5(12) . . ?
O15 C37 C38 130.8(11) . . ?
O15 C37 C36 114.3(11) . . ?
C38 C37 C36 114.8(11) . . ?
O15 C37 Cu4 42.9(6) . . ?
C38 C37 Cu4 90.3(7) . . ?
C36 C37 Cu4 150.9(9) . . ?
C39 C38 C37 123.2(10) . . ?
O16 C39 C38 129.4(10) . . ?
O16 C39 C40 112.2(10) . . ?
C38 C39 C40 118.4(10) . . ?
O16 C39 Cu4 34.8(4) . . ?
C38 C39 Cu4 96.2(7) . . ?
C40 C39 Cu4 142.7(8) . . ?
F47 C40 F48 108.7(10) . . ?
F47 C40 F46 107.5(11) . . ?
F48 C40 F46 107.3(10) . . ?
F47 C40 C39 110.3(10) . . ?
F48 C40 C39 112.7(10) . . ?
F46 C40 C39 110.0(10) . . ?
C39 O16 Cu4 123.8(6) . . ?
C42 O17 Cu6 116.7(7) . . ?
F50 C41 F51 107.4(9) . . ?
F50 C41 F49 107.0(10) . . ?
F51 C41 F49 105.2(11) . . ?
F50 C41 C42 113.6(11) . . ?
F51 C41 C42 111.8(10) . . ?
F49 C41 C42 111.4(9) . . ?
O17 C42 C43 130.4(11) . . ?
O17 C42 C41 116.4(10) . . ?
C43 C42 C41 113.1(10) . . ?
O17 C42 Cu6 42.8(5) . . ?
C43 C42 Cu6 88.7(7) . . ?
C41 C42 Cu6 155.1(8) . . ?
C44 C43 C42 122.6(10) . . ?
O18 C44 C43 130.6(10) . . ?
O18 C44 C45 112.9(10) . . ?
C43 C44 C45 116.5(10) . . ?
O18 C44 Cu6 34.2(4) . . ?
C43 C44 Cu6 98.2(7) . . ?
C45 C44 Cu6 143.8(8) . . ?
F54 C45 F53 107.4(10) . . ?
F54 C45 F52 107.6(11) . . ?
F53 C45 F52 107.9(10) . . ?
F54 C45 C44 110.6(10) . . ?
F53 C45 C44 113.6(11) . . ?
F52 C45 C44 109.6(10) . . ?
C44 O18 Cu6 125.2(7) . . ?
O11S C11S C12S 125.3(6) . . ?
O11S C11S C13S 120.9(6) . . ?
C12S C11S C13S 113.3(6) . . ?
O21S C21S C23S 121.7(12) . . ?
O21S C21S C22S 121.1(11) . . ?
C23S C21S C22S 117.2(11) . . ?
O31S C31S C33S 126.4(11) . . ?
O31S C31S C32S 120.3(12) . . ?
C33S C31S C32S 113.2(10) . . ?

loop_
_geom_bond_atom_site_label_1
_geom_bond_atom_site_label_2
_geom_bond_distance
_geom_bond_site_symmetry_2
_geom_bond_publ_flag
Cu1 N14B 1.922(8) . ?
Cu1 O8 1.933(7) . ?
Cu1 O5 2.016(7) . ?
Cu1 O1D 2.025(7) . ?
Cu1 O6 2.258(7) . ?
Cu1 O7 2.344(7) . ?
Cu2 O2 1.933(7) . ?
Cu2 N14D 1.951(8) . ?
Cu2 O1 1.957(7) . ?
Cu2 O9 1.984(7) . ?
Cu2 O10 2.346(8) . ?
Cu2 O10A 2.449(8) 2_564 ?
Cu3 O19 1.947(7) . ?
Cu3 N14A 1.950(9) . ?
Cu3 O20 1.971(7) . ?
Cu3 O4 1.972(7) . ?
Cu3 O3 2.346(8) . ?
Cu3 O1B 2.460(8) 1_455 ?
O1B N2B 1.303(10) . ?
N2B C11B 1.333(12) . ?
N2B C3B 1.502(12) . ?
C3B C5B 1.505(14) . ?
C3B C6B 1.533(15) . ?
C3B C4B 1.559(14) . ?
C6B N9B 1.502(12) . ?
C6B C8B 1.534(15) . ?
C6B C7B 1.573(13) . ?
N9B O10B 1.279(10) . ?
N9B C11B 1.360(13) . ?
C11B C12B 1.430(13) . ?
C12B C13B 1.357(13) . ?
C12B N16B 1.409(12) . ?
C13B N14B 1.374(12) . ?
N14B C15B 1.328(12) . ?
C15B N16B 1.320(13) . ?
N16B C17B 1.458(13) . ?
C17B C18B 1.503(16) . ?
C18B C19B 1.527(16) . ?
O1D N2D 1.317(11) . ?
N2D C11D 1.325(12) . ?
N2D C3D 1.524(12) . ?
C3D C6D 1.535(14) . ?
C3D C4D 1.535(14) . ?
C3D C5D 1.537(15) . ?
C6D C8D 1.482(15) . ?
C6D N9D 1.516(13) . ?
C6D C7D 1.552(14) . ?
N9D O10D 1.263(10) . ?
N9D C11D 1.359(12) . ?
C11D C12D 1.442(14) . ?
C12D C13D 1.325(14) . ?
C12D N16D 1.397(12) . ?
C13D N14D 1.364(12) . ?
N14D C15D 1.339(13) . ?
C15D N16D 1.293(13) . ?
N16D C17D 1.460(13) . ?
C17D C18D 1.540(17) . ?
C18D C19D 1.555(17) . ?
O1 C2 1.247(12) . ?
C1 F1A 1.20(2) . ?
C1 F2A 1.30(2) . ?
C1 F2 1.297(16) . ?
C1 F1 1.307(18) . ?
C1 F3A 1.38(2) . ?
C1 F3 1.438(19) . ?
C1 C2 1.527(15) . ?
C2 C3 1.416(14) . ?
C3 C4 1.344(14) . ?
C4 O2 1.273(12) . ?
C4 C5 1.528(15) . ?
C5 F5 1.319(13) . ?
C5 F6 1.331(12) . ?
C5 F4 1.350(12) . ?
O3 C7 1.253(12) . ?
C6 F9 1.324(12) . ?
C6 F8 1.343(14) . ?
C6 F7 1.365(13) . ?
C6 C7 1.488(16) . ?
C7 C8 1.417(15) . ?
C8 C9 1.387(14) . ?
C9 O4 1.294(11) . ?
C9 C10 1.528(14) . ?
C10 F12 1.285(12) . ?
C10 F11 1.336(13) . ?
C10 F10 1.375(12) . ?
O19 C47 1.270(11) . ?
C46 F56 1.335(12) . ?
C46 F55 1.335(13) . ?
C46 F57 1.340(11) . ?
C46 C47 1.523(15) . ?
C47 C48 1.377(13) . ?
C48 C49 1.435(14) . ?
C49 O20 1.232(11) . ?
C49 C50 1.507(15) . ?
C50 F60 1.312(13) . ?
C50 F58 1.325(14) . ?
C50 F59 1.326(13) . ?
O1A N2A 1.263(10) . ?
N2A C11A 1.342(13) . ?
N2A C3A 1.507(13) . ?
C3A C6A 1.514(15) . ?
C3A C5A 1.527(15) . ?
C3A C4A 1.534(15) . ?
C6A C8A 1.526(14) . ?
C6A N10A 1.527(13) . ?
C6A C7A 1.559(14) . ?
O10A N10A 1.323(10) . ?
N10A C11A 1.316(13) . ?
C11A C12A 1.493(14) . ?
C12A C13A 1.304(14) . ?
C12A N16A 1.365(12) . ?
C13A N14A 1.377(12) . ?
N14A C15A 1.324(12) . ?
C15A N16A 1.345(12) . ?
N16A C17A 1.470(12) . ?
C17A C18A 1.519(15) . ?
C18A C19A 1.505(15) . ?
O5 C12 1.304(13) . ?
C11 F14 1.318(13) . ?
C11 F15 1.331(12) . ?
C11 F13 1.351(12) . ?
C11 C12 1.516(16) . ?
C12 C13 1.377(15) . ?
C13 C14 1.387(14) . ?
C14 O6 1.257(12) . ?
C14 C15 1.554(15) . ?
C15 F17 1.314(14) . ?
C15 F18 1.328(12) . ?
C15 F16 1.360(12) . ?
O7 C17 1.202(12) . ?
C16 F20 1.333(13) . ?
C16 F19 1.335(13) . ?
C16 F21 1.339(12) . ?
C16 C17 1.534(15) . ?
C17 C18 1.445(14) . ?
C18 C19 1.382(13) . ?
C19 O8 1.269(11) . ?
C19 C20 1.508(14) . ?
C20 F24 1.337(13) . ?
C20 F23 1.339(13) . ?
C20 F22 1.341(13) . ?
O9 C22 1.295(11) . ?
C21 F26 1.314(13) . ?
C21 F27 1.317(12) . ?
C21 F25 1.396(14) . ?
C21 C22 1.506(14) . ?
C22 C23 1.367(14) . ?
C23 C24 1.429(14) . ?
C24 O10 1.214(12) . ?
C24 C25 1.542(16) . ?
C25 F28 1.311(13) . ?
C25 F30 1.320(13) . ?
C25 F29 1.334(14) . ?
Cu4 O24 1.939(7) . ?
Cu4 N14E 1.955(8) . ?
Cu4 O16 2.011(7) . ?
Cu4 O23 2.034(7) . ?
Cu4 O15 2.302(8) . ?
Cu4 O10C 2.360(8) . ?
Cu5 N14F 1.941(9) . ?
Cu5 O12 1.966(7) . ?
Cu5 O14 1.983(7) . ?
Cu5 O11 2.000(7) . ?
Cu5 O13 2.291(8) . ?
Cu5 O1E 2.376(8) . ?
Cu6 O18 1.974(7) . ?
Cu6 O21 1.975(7) . ?
Cu6 O22 1.979(7) . ?
Cu6 N14C 1.981(9) . ?
Cu6 O17 2.336(7) . ?
Cu6 O1F 2.427(8) 4_465 ?
O1E N2E 1.286(11) . ?
N2E C11E 1.360(13) . ?
N2E C3E 1.530(13) . ?
C3E C4E 1.511(15) . ?
C3E C5E 1.546(14) . ?
C3E C6E 1.580(14) . ?
C6E C8E 1.490(15) . ?
C6E N9E 1.510(13) . ?
C6E C7E 1.536(14) . ?
N9E O10E 1.284(10) . ?
N9E C11E 1.341(12) . ?
C11E C12E 1.464(14) . ?
C12E C13E 1.368(14) . ?
C12E N16E 1.388(12) . ?
C13E N14E 1.363(12) . ?
N14E C15E 1.333(12) . ?
C15E N16E 1.368(12) . ?
N16E C17E 1.469(13) . ?
C17E C18E 1.496(18) . ?
C18E C19E 1.533(18) . ?
O1C N2C 1.294(11) . ?
N2C C11C 1.363(13) . ?
N2C C3C 1.480(13) . ?
C3C C4C 1.488(15) . ?
C3C C5C 1.531(15) . ?
C3C C6C 1.554(16) . ?
C6C N9C 1.489(13) . ?
C6C C8C 1.538(15) . ?
C6C C7C 1.555(15) . ?
N9C O10C 1.297(11) . ?
N9C C11C 1.353(14) . ?
C11C C12C 1.456(14) . ?
C12C C13C 1.342(14) . ?
C12C N16C 1.379(12) . ?
C13C N14C 1.371(12) . ?
N14C C15C 1.341(12) . ?
C15C N16C 1.324(12) . ?
N16C C17C 1.488(13) . ?
C17C C18C 1.495(16) . ?
C18C C19C 1.532(17) . ?
O21 C52 1.260(12) . ?
C51 F62 1.344(12) . ?
C51 F61 1.346(12) . ?
C51 F63 1.363(11) . ?
C51 C52 1.515(15) . ?
C52 C53 1.412(14) . ?
C53 C54 1.374(14) . ?
C54 O22 1.248(12) . ?
C54 C55 1.558(16) . ?
C55 F66 1.279(14) . ?
C55 F65 1.316(14) . ?
C55 F64 1.317(13) . ?
O23 C57 1.241(11) . ?
C56 F68 1.315(13) . ?
C56 F67 1.333(12) . ?
C56 F69 1.351(11) . ?
C56 C57 1.559(15) . ?
C57 C58 1.406(13) . ?
C58 C59 1.357(13) . ?
C59 O24 1.290(12) . ?
C59 C60 1.541(15) . ?
C60 F70 1.324(13) . ?
C60 F71 1.328(13) . ?
C60 F72 1.341(13) . ?
O11 C27 1.267(12) . ?
C26 F32 1.306(12) . ?
C26 F33 1.324(12) . ?
C26 F31 1.366(12) . ?
C26 C27 1.543(15) . ?
C27 C28 1.359(14) . ?
C28 C29 1.379(14) . ?
C29 O12 1.292(11) . ?
C29 C30 1.540(14) . ?
C30 F34 1.330(12) . ?
C30 F36 1.331(12) . ?
C30 F35 1.337(11) . ?
O13 C32 1.230(12) . ?
C31 F39 1.317(14) . ?
C31 F37 1.349(12) . ?
C31 F38 1.350(13) . ?
C31 C32 1.567(16) . ?
C32 C33 1.406(14) . ?
C33 C34 1.380(14) . ?
C34 O14 1.256(12) . ?
C34 C35 1.528(15) . ?
C35 F40 1.331(12) . ?
C35 F42 1.337(12) . ?
C35 F41 1.346(12) . ?
O1F N2F 1.311(11) . ?
N2F C11F 1.358(13) . ?
N2F C3F 1.485(13) . ?
C3F C4F 1.523(14) . ?
C3F C5F 1.554(15) . ?
C3F C6F 1.555(15) . ?
C6F C8F 1.502(14) . ?
C6F C7F 1.516(14) . ?
C6F N9F 1.532(13) . ?
N9F O10F 1.269(11) . ?
N9F C11F 1.385(13) . ?
C11F C12F 1.437(14) . ?
C12F C13F 1.388(13) . ?
C12F N16F 1.394(12) . ?
C13F N14F 1.396(12) . ?
N14F C15F 1.352(12) . ?
C15F N16F 1.358(12) . ?
N16F C17F 1.460(13) . ?
C17F C18F 1.515(16) . ?
C18F C19F 1.584(16) . ?
O15 C37 1.204(12) . ?
C36 F43 1.267(15) . ?
C36 F44 1.298(15) . ?
C36 F45 1.306(15) . ?
C36 C37 1.554(17) . ?
C37 C38 1.414(14) . ?
C38 C39 1.341(14) . ?
C39 O16 1.290(12) . ?
C39 C40 1.542(14) . ?
C40 F47 1.330(13) . ?
C40 F48 1.337(13) . ?
C40 F46 1.347(14) . ?
O17 C42 1.203(12) . ?
C41 F50 1.321(13) . ?
C41 F51 1.332(12) . ?
C41 F49 1.367(13) . ?
C41 C42 1.532(15) . ?
C42 C43 1.421(15) . ?
C43 C44 1.377(15) . ?
C44 O18 1.236(11) . ?
C44 C45 1.546(15) . ?
C45 F54 1.313(14) . ?
C45 F53 1.348(12) . ?
C45 F52 1.363(13) . ?
C11S O11S 1.182(8) . ?
C11S C12S 1.486(11) . ?
C11S C13S 1.554(9) . ?
O21S C21S 1.208(13) . ?
C21S C23S 1.490(14) . ?
C21S C22S 1.547(16) . ?
O31S C31S 1.196(13) . ?
C31S C33S 1.490(16) . ?
C31S C32S 1.527(13) . ?
